data_4342657
loop_
_publ_author_name
'Rinck, Julia'
'Lan, Yanhua'
'Anson, Christopher E.'
'Powell, Annie K.'

_publ_section_title
;
 [In Process Citation].
;
_journal_issue 7
_journal_name_full 'Inorganic chemistry'
_journal_page_first 3107
_journal_page_last 3117
_journal_paper_doi 10.1021/ic502930p
_journal_volume 54
_journal_year 2015
_chemical_formula_moiety '(C82 H161 Ce4 Cl12 Cr4 N9 O37), (H2 O), 6(C H2 Cl2), (C2 H3 N)'
_chemical_formula_sum 'C90 H178 Ce4 Cl12 Cr4 N10 O38'
_chemical_formula_weight 3202.30
_chemical_name_systematic
; 
 ? 
;
_space_group_IT_number 2
_symmetry_cell_setting triclinic
_symmetry_space_group_name_Hall '-P 1'
_symmetry_space_group_name_H-M 'P -1'
_atom_sites_solution_hydrogens geom
_atom_sites_solution_primary direct
_atom_sites_solution_secondary difmap
_audit_creation_method SHELXL-97
_cell_angle_alpha 79.141(1)
_cell_angle_beta 82.066(1)
_cell_angle_gamma 72.484(1)
_cell_formula_units_Z 2
_cell_length_a 15.6834(8)
_cell_length_b 16.2908(9)
_cell_length_c 29.2873(16)
_cell_measurement_reflns_used 14644
_cell_measurement_temperature 100(2)
_cell_measurement_theta_max 27.91
_cell_measurement_theta_min 2.16
_cell_volume 6981.6(7)
_computing_cell_refinement 'SMART-NT 5.6 (Bruker AXS Inc., 2005)'
_computing_data_collection 'SMART-NT 5.6 (Bruker AXS Inc., 2005)'
_computing_data_reduction 'SAINT+ 6.45 (Bruker AXS Inc., 2003)'
_computing_molecular_graphics 'Diamond 2.1 (Crystal Impact, 1998)'
_computing_publication_material 'SHELXTL 6.14 (BrukerAXS Inc., 2003)'
_computing_structure_refinement 'SHELXTL 6.14 (BrukerAXS Inc., 2003)'
_computing_structure_solution 'SHELXTL 6.14 (BrukerAXS Inc., 2003)'
_diffrn_ambient_temperature 100(2)
_diffrn_detector_area_resol_mean 8.333
_diffrn_measured_fraction_theta_full 0.995
_diffrn_measured_fraction_theta_max 0.896
_diffrn_measurement_device_type 'Bruker SMART Apex'
_diffrn_measurement_method 'CCD area detector'
_diffrn_radiation_monochromator graphite
_diffrn_radiation_source 'rotating anode'
_diffrn_radiation_type MoK\a
_diffrn_radiation_wavelength 0.71073
_diffrn_reflns_av_R_equivalents 0.0175
_diffrn_reflns_av_sigmaI/netI 0.0247
_diffrn_reflns_limit_h_max 20
_diffrn_reflns_limit_h_min -19
_diffrn_reflns_limit_k_max 21
_diffrn_reflns_limit_k_min -21
_diffrn_reflns_limit_l_max 38
_diffrn_reflns_limit_l_min 0
_diffrn_reflns_number 55467
_diffrn_reflns_theta_full 25.00
_diffrn_reflns_theta_max 28.18
_diffrn_reflns_theta_min 1.37
_exptl_absorpt_coefficient_mu 1.874
_exptl_absorpt_correction_T_max 0.608
_exptl_absorpt_correction_T_min 0.460
_exptl_absorpt_correction_type multi-scan
_exptl_absorpt_process_details 'SADABS 2.10 (Bruker AXS Inc., 2005)'
_exptl_crystal_colour pink
_exptl_crystal_density_diffrn 1.523
_exptl_crystal_density_method 'not measured'
_exptl_crystal_description block
_exptl_crystal_F_000 3248
_exptl_crystal_size_max 0.39
_exptl_crystal_size_mid 0.34
_exptl_crystal_size_min 0.28
_platon_squeeze_details
;
Spek, A.L. (2003), J.Appl.Cryst. 36, 7-13
;
_refine_diff_density_max 2.039
_refine_diff_density_min -1.799
_refine_diff_density_rms 0.116
_refine_ls_extinction_method none
_refine_ls_goodness_of_fit_ref 1.094
_refine_ls_hydrogen_treatment constr
_refine_ls_matrix_type full
_refine_ls_number_parameters 1323
_refine_ls_number_reflns 30714
_refine_ls_number_restraints 106
_refine_ls_restrained_S_all 1.099
_refine_ls_R_factor_all 0.0505
_refine_ls_R_factor_gt 0.0434
_refine_ls_shift/su_max 0.002
_refine_ls_shift/su_mean 0.000
_refine_ls_structure_factor_coef Fsqd
_refine_ls_weighting_details 'calc w=1/[\s^2^(Fo^2^)+(0.0781P)^2^+6.2091P] where P=(Fo^2^+2Fc^2^)/3'
_refine_ls_weighting_scheme calc
_refine_ls_wR_factor_gt 0.1252
_refine_ls_wR_factor_ref 0.1297
_reflns_number_gt 25448
_reflns_number_total 30714
_reflns_threshold_expression >2sigma(I)
_cod_data_source_file ic502930p_si_002.cif
_cod_data_source_block jr857ns
_cod_depositor_comments 'Adding full bibliography for 4342656--4342666.cif.'
_cod_original_cell_volume 6981.6(6)
_cod_database_code 4342657

loop_
_symmetry_equiv_pos_as_xyz
'x, y, z'
'-x, -y, -z'

loop_
_atom_site_label
_atom_site_type_symbol
_atom_site_fract_x
_atom_site_fract_y
_atom_site_fract_z
_atom_site_U_iso_or_equiv
_atom_site_adp_type
_atom_site_occupancy
_atom_site_symmetry_multiplicity
_atom_site_calc_flag
_atom_site_refinement_flags
_atom_site_disorder_assembly
_atom_site_disorder_group
Ce1 Ce 0.296942(14) 0.520689(14) 0.223255(6) 0.02995(6) Uani 1 1 d DU . .
Ce2 Ce 0.286987(12) 0.380310(12) 0.368552(6) 0.02484(5) Uani 1 1 d . . .
Ce3 Ce 0.104150(12) 0.241151(13) 0.339883(7) 0.02712(6) Uani 1 1 d DU . .
Ce4 Ce 0.108699(12) 0.380584(13) 0.191597(6) 0.02721(6) Uani 1 1 d DU . .
Cr1 Cr 0.38116(4) 0.55094(4) 0.320380(18) 0.02908(12) Uani 1 1 d . . .
Cr2 Cr 0.21918(3) 0.20524(3) 0.437261(17) 0.02326(11) Uani 1 1 d . . .
Cr3 Cr -0.01702(4) 0.24073(4) 0.247783(18) 0.02740(12) Uani 1 1 d U . .
Cr4 Cr 0.20411(4) 0.53265(4) 0.118298(19) 0.03145(13) Uani 1 1 d U . .
O1 O 0.27401(17) 0.52036(17) 0.31003(8) 0.0314(5) Uani 1 1 d D . .
H1 H 0.2183 0.5665 0.3182 0.038 Uiso 1 1 calc R . .
O2 O 0.24876(15) 0.23702(15) 0.36993(8) 0.0257(5) Uani 1 1 d . A .
H2 H 0.3010 0.1919 0.3575 0.031 Uiso 1 1 calc R . .
O3A O 0.0200(8) 0.3332(12) 0.2682(4) 0.0245(18) Uani 0.56 1 d PDU A 1
H3A H -0.0326 0.3817 0.2772 0.029 Uiso 0.56 1 calc PR A 1
N11B N 0.0002(14) 0.3464(19) 0.2697(7) 0.025(3) Uani 0.44 1 d PDU A 2
N12B N -0.0702(4) 0.3971(5) 0.2790(2) 0.0351(15) Uani 0.44 1 d PDU A 2
N13B N -0.1381(6) 0.4484(6) 0.2887(3) 0.051(2) Uani 0.44 1 d PDU A 2
N21A N 0.2643(8) 0.4267(12) 0.1610(6) 0.022(2) Uani 0.56 1 d PDU A 1
N22A N 0.3274(4) 0.3762(4) 0.14374(18) 0.0355(12) Uani 0.56 1 d PDU A 1
N23A N 0.3880(4) 0.3294(5) 0.1265(2) 0.0499(16) Uani 0.56 1 d PDU A 1
O4B O 0.2498(9) 0.4343(13) 0.1703(6) 0.024(2) Uani 0.44 1 d PDU A 2
H4B H 0.3022 0.3883 0.1588 0.029 Uiso 0.44 1 calc PR A 2
N1 N 0.5140(2) 0.5521(2) 0.32420(11) 0.0408(8) Uani 1 1 d . A .
C1A C 0.5419(4) 0.5828(5) 0.2732(2) 0.0401(14) Uani 0.64 1 d P A 1
H1A1 H 0.5159 0.6466 0.2656 0.048 Uiso 0.64 1 calc PR A 1
H1A2 H 0.6080 0.5697 0.2685 0.048 Uiso 0.64 1 calc PR A 1
C1B C 0.5717(8) 0.5245(9) 0.2807(4) 0.044(3) Uiso 0.36 1 d P A 2
H1B1 H 0.6058 0.4622 0.2871 0.053 Uiso 0.36 1 calc PR A 2
H1B2 H 0.6150 0.5592 0.2711 0.053 Uiso 0.36 1 calc PR A 2
C2 C 0.5107(3) 0.5390(3) 0.24230(15) 0.0471(10) Uani 1 1 d . . .
H2A H 0.5077 0.5742 0.2108 0.056 Uiso 0.64 1 calc PR A 1
H2B H 0.5550 0.4817 0.2397 0.056 Uiso 0.64 1 calc PR A 1
H2C H 0.5020 0.5993 0.2255 0.056 Uiso 0.36 1 calc PR A 2
H2D H 0.5411 0.4989 0.2197 0.056 Uiso 0.36 1 calc PR A 2
O5 O 0.42585(18) 0.52615(18) 0.25794(8) 0.0358(6) Uani 1 1 d . A .
C3A C 0.5630(4) 0.4642(4) 0.3412(3) 0.0401(14) Uani 0.64 1 d P A 1
H3A1 H 0.6078 0.4656 0.3616 0.048 Uiso 0.64 1 calc PR A 1
H3A2 H 0.5960 0.4359 0.3143 0.048 Uiso 0.64 1 calc PR A 1
C3B C 0.5452(9) 0.4711(8) 0.3653(5) 0.042(3) Uiso 0.36 1 d P A 2
H3B1 H 0.6108 0.4449 0.3602 0.050 Uiso 0.36 1 calc PR A 2
H3B2 H 0.5332 0.4931 0.3955 0.050 Uiso 0.36 1 calc PR A 2
C4 C 0.5049(3) 0.4106(4) 0.3679(2) 0.0688(16) Uani 1 1 d . . .
H4C H 0.5365 0.3482 0.3676 0.083 Uiso 0.64 1 calc PR A 1
H4D H 0.4943 0.4208 0.4007 0.083 Uiso 0.64 1 calc PR A 1
H4E H 0.4962 0.3867 0.4013 0.083 Uiso 0.36 1 calc PR A 2
H4F H 0.5470 0.3630 0.3526 0.083 Uiso 0.36 1 calc PR A 2
O6 O 0.42234(16) 0.43059(16) 0.34917(8) 0.0314(5) Uani 1 1 d . A .
C5 C 0.5184(3) 0.6219(3) 0.3486(2) 0.0572(12) Uani 1 1 d . . .
H5A H 0.4897 0.6119 0.3807 0.069 Uiso 1 1 calc R A .
H5B H 0.4810 0.6777 0.3328 0.069 Uiso 1 1 calc R . .
C6 C 0.6081(3) 0.6338(3) 0.35250(17) 0.0514(11) Uani 1 1 d . A .
H6A H 0.6483 0.5773 0.3658 0.062 Uiso 1 1 calc R . .
H6B H 0.6347 0.6512 0.3208 0.062 Uiso 1 1 calc R . .
C7 C 0.6044(4) 0.7002(5) 0.3819(3) 0.100(3) Uani 1 1 d . . .
H7A H 0.5620 0.7559 0.3692 0.120 Uiso 1 1 calc R A .
H7B H 0.5793 0.6816 0.4138 0.120 Uiso 1 1 calc R . .
C8 C 0.6908(4) 0.7171(4) 0.3858(2) 0.0741(17) Uani 1 1 d . A .
H8A H 0.6803 0.7630 0.4050 0.111 Uiso 1 1 calc R . .
H8B H 0.7167 0.7358 0.3546 0.111 Uiso 1 1 calc R . .
H8C H 0.7324 0.6637 0.4003 0.111 Uiso 1 1 calc R . .
N2 N 0.16249(19) 0.1994(2) 0.50701(10) 0.0294(6) Uani 1 1 d . A .
C9 C 0.1415(3) 0.2901(3) 0.51718(13) 0.0372(8) Uani 1 1 d . . .
H9A H 0.1466 0.2884 0.5507 0.045 Uiso 1 1 calc R A .
H9B H 0.0791 0.3223 0.5104 0.045 Uiso 1 1 calc R . .
C10 C 0.2047(3) 0.3367(3) 0.48822(13) 0.0365(8) Uani 1 1 d . A .
H10A H 0.1830 0.3995 0.4906 0.044 Uiso 1 1 calc R . .
H10B H 0.2650 0.3130 0.4998 0.044 Uiso 1 1 calc R . .
O7 O 0.20935(16) 0.32511(15) 0.44108(8) 0.0274(5) Uani 1 1 d . A .
C11 C 0.0798(2) 0.1734(3) 0.50602(13) 0.0372(8) Uani 1 1 d . . .
H11A H 0.0392 0.1865 0.5344 0.045 Uiso 1 1 calc R A .
H11B H 0.0957 0.1099 0.5057 0.045 Uiso 1 1 calc R . .
C12 C 0.0322(3) 0.2228(3) 0.46257(13) 0.0423(9) Uani 1 1 d . A .
H12A H -0.0086 0.1914 0.4557 0.051 Uiso 1 1 calc R . .
H12B H -0.0045 0.2815 0.4685 0.051 Uiso 1 1 calc R . .
O8 O 0.09498(15) 0.23051(16) 0.42387(8) 0.0294(5) Uani 1 1 d . A .
C13 C 0.2235(3) 0.1353(3) 0.54052(12) 0.0341(8) Uani 1 1 d . . .
H13A H 0.2774 0.1553 0.5400 0.041 Uiso 1 1 calc R A .
H13B H 0.2436 0.0787 0.5288 0.041 Uiso 1 1 calc R . .
C14 C 0.1856(3) 0.1196(3) 0.59106(13) 0.0434(9) Uani 1 1 d . A .
H14A H 0.1622 0.1758 0.6031 0.052 Uiso 1 1 calc R . .
H14B H 0.1353 0.0940 0.5929 0.052 Uiso 1 1 calc R . .
C15 C 0.2581(3) 0.0582(3) 0.62088(14) 0.0489(10) Uani 1 1 d . . .
H15A H 0.2782 0.0011 0.6098 0.059 Uiso 1 1 calc R A .
H15B H 0.3103 0.0820 0.6167 0.059 Uiso 1 1 calc R . .
C16 C 0.2270(4) 0.0449(4) 0.67230(16) 0.0698(16) Uani 1 1 d . A .
H16A H 0.2764 0.0049 0.6896 0.105 Uiso 1 1 calc R . .
H16B H 0.1762 0.0201 0.6769 0.105 Uiso 1 1 calc R . .
H16C H 0.2084 0.1010 0.6837 0.105 Uiso 1 1 calc R . .
N3 N -0.0233(2) 0.1287(2) 0.22466(11) 0.0398(7) Uani 1 1 d . A .
C17 C 0.0111(3) 0.0575(3) 0.26350(15) 0.0454(10) Uani 1 1 d . A .
H17A H 0.0300 0.0007 0.2522 0.054 Uiso 1 1 calc R . .
H17B H -0.0372 0.0561 0.2890 0.054 Uiso 1 1 calc R . .
C18 C 0.0902(3) 0.0727(3) 0.28177(17) 0.0487(11) Uani 1 1 d . . .
H18A H 0.1026 0.0351 0.3122 0.058 Uiso 1 1 calc R A .
H18B H 0.1441 0.0567 0.2597 0.058 Uiso 1 1 calc R . .
O9 O 0.07189(16) 0.16067(16) 0.28707(8) 0.0309(5) Uani 1 1 d . A .
C19 C 0.0394(4) 0.1205(3) 0.18087(16) 0.0528(11) Uani 1 1 d D . .
H19A H 0.0973 0.0772 0.1885 0.063 Uiso 0.75 1 calc PR B 1
H19B H 0.0134 0.0988 0.1583 0.063 Uiso 0.75 1 calc PR B 1
H19C H 0.0690 0.0580 0.1793 0.063 Uiso 0.25 1 calc PR B 2
H19D H 0.0044 0.1454 0.1534 0.063 Uiso 0.25 1 calc PR B 2
C20A C 0.0563(5) 0.2057(4) 0.15882(18) 0.0467(14) Uani 0.75 1 d PD A 1
H20A H 0.1095 0.1957 0.1359 0.056 Uiso 0.75 1 calc PR A 1
H20B H 0.0039 0.2434 0.1423 0.056 Uiso 0.75 1 calc PR A 1
C20B C 0.1079(10) 0.1651(9) 0.1792(6) 0.046(4) Uiso 0.25 1 d PD A 2
H20C H 0.1556 0.1283 0.1992 0.055 Uiso 0.25 1 calc PR A 2
H20D H 0.1355 0.1736 0.1468 0.055 Uiso 0.25 1 calc PR A 2
O10 O 0.07111(16) 0.24726(17) 0.19468(8) 0.0321(5) Uani 1 1 d D A .
C21 C -0.1182(3) 0.1340(3) 0.21733(17) 0.0521(11) Uani 1 1 d . . .
H21A H -0.1570 0.1517 0.2455 0.063 Uiso 1 1 calc R A .
H21B H -0.1377 0.1811 0.1909 0.063 Uiso 1 1 calc R . .
C22 C -0.1351(4) 0.0531(4) 0.20764(17) 0.0582(13) Uani 1 1 d . A .
H22A H -0.1184 0.0055 0.2341 0.070 Uiso 1 1 calc R . .
H22B H -0.0976 0.0344 0.1793 0.070 Uiso 1 1 calc R . .
C23 C -0.2339(4) 0.0706(4) 0.2005(2) 0.0695(15) Uani 1 1 d . . .
H23A H -0.2494 0.1175 0.1736 0.083 Uiso 1 1 calc R A .
H23B H -0.2708 0.0919 0.2285 0.083 Uiso 1 1 calc R . .
C24 C -0.2579(5) -0.0100(5) 0.1920(3) 0.097(2) Uani 1 1 d . A .
H24A H -0.3221 0.0055 0.1879 0.145 Uiso 1 1 calc R . .
H24B H -0.2437 -0.0564 0.2188 0.145 Uiso 1 1 calc R . .
H24C H -0.2230 -0.0304 0.1638 0.145 Uiso 1 1 calc R . .
N4 N 0.1275(2) 0.6485(2) 0.08013(12) 0.0430(8) Uani 1 1 d . . .
C25 C 0.0407(3) 0.6305(4) 0.0785(2) 0.0664(15) Uani 1 1 d . A .
H25A H -0.0064 0.6863 0.0715 0.080 Uiso 1 1 calc R . .
H25B H 0.0461 0.5964 0.0531 0.080 Uiso 1 1 calc R . .
C26 C 0.0141(3) 0.5818(4) 0.1232(2) 0.0693(16) Uani 1 1 d . . .
H26A H -0.0143 0.6230 0.1455 0.083 Uiso 1 1 calc R A .
H26B H -0.0310 0.5537 0.1180 0.083 Uiso 1 1 calc R . .
O11 O 0.08678(17) 0.51826(17) 0.14242(9) 0.0348(6) Uani 1 1 d . A .
C27 C 0.1177(4) 0.7182(3) 0.10788(17) 0.0562(12) Uani 1 1 d . A .
H27A H 0.1240 0.7713 0.0865 0.067 Uiso 1 1 calc R . .
H27B H 0.0567 0.7321 0.1243 0.067 Uiso 1 1 calc R . .
C28 C 0.1836(5) 0.6942(4) 0.1420(2) 0.080(2) Uani 1 1 d . . .
H28A H 0.2406 0.7038 0.1263 0.097 Uiso 1 1 calc R A .
H28B H 0.1621 0.7326 0.1662 0.097 Uiso 1 1 calc R . .
O12 O 0.19967(17) 0.60709(17) 0.16359(9) 0.0347(6) Uani 1 1 d . A .
C29 C 0.1713(4) 0.6694(4) 0.03227(16) 0.0596(13) Uani 1 1 d . . .
H29A H 0.1890 0.6166 0.0171 0.071 Uiso 1 1 calc R . .
H29B H 0.2268 0.6841 0.0355 0.071 Uiso 1 1 calc R . .
C30 C 0.1132(4) 0.7443(4) 0.00025(18) 0.0703(16) Uani 1 1 d . . .
H30A H 0.0649 0.7255 -0.0093 0.084 Uiso 1 1 calc R . .
H30B H 0.0850 0.7943 0.0172 0.084 Uiso 1 1 calc R . .
C31 C 0.1704(7) 0.7722(5) -0.0428(2) 0.111(3) Uani 1 1 d . . .
H31A H 0.2031 0.7208 -0.0579 0.133 Uiso 1 1 calc R . .
H31B H 0.2154 0.7957 -0.0332 0.133 Uiso 1 1 calc R . .
C32 C 0.1137(8) 0.8413(6) -0.0777(3) 0.143(4) Uani 1 1 d . . .
H32A H 0.1523 0.8562 -0.1053 0.214 Uiso 1 1 calc R . .
H32B H 0.0838 0.8935 -0.0633 0.214 Uiso 1 1 calc R . .
H32C H 0.0684 0.8186 -0.0868 0.214 Uiso 1 1 calc R . .
O13 O 0.34436(19) 0.67765(17) 0.29394(9) 0.0371(6) Uani 1 1 d . A .
O14 O 0.2754(2) 0.67470(18) 0.23259(10) 0.0443(7) Uani 1 1 d . A .
C33 C 0.3103(3) 0.7119(3) 0.25529(13) 0.0383(8) Uani 1 1 d . . .
C34 C 0.3136(3) 0.8051(3) 0.23500(15) 0.0451(10) Uani 1 1 d . A .
C35 C 0.3637(5) 0.8033(4) 0.18590(19) 0.0731(16) Uani 1 1 d . . .
H35A H 0.3324 0.7811 0.1664 0.110 Uiso 1 1 calc R A .
H35B H 0.4251 0.7651 0.1883 0.110 Uiso 1 1 calc R . .
H35C H 0.3654 0.8624 0.1718 0.110 Uiso 1 1 calc R . .
C36 C 0.2178(4) 0.8618(4) 0.2303(3) 0.0816(19) Uani 1 1 d . . .
H36A H 0.1888 0.8383 0.2103 0.122 Uiso 1 1 calc R A .
H36B H 0.2181 0.9214 0.2163 0.122 Uiso 1 1 calc R . .
H36C H 0.1846 0.8624 0.2612 0.122 Uiso 1 1 calc R . .
C37 C 0.3616(6) 0.8406(4) 0.2652(2) 0.086(2) Uani 1 1 d . . .
H37A H 0.3615 0.9003 0.2513 0.129 Uiso 1 1 calc R A .
H37B H 0.4236 0.8038 0.2670 0.129 Uiso 1 1 calc R . .
H37C H 0.3305 0.8405 0.2966 0.129 Uiso 1 1 calc R . .
O15 O 0.33867(18) 0.58770(17) 0.38295(8) 0.0347(6) Uani 1 1 d . A .
O16 O 0.2836(2) 0.48127(19) 0.42240(9) 0.0424(7) Uani 1 1 d . A .
C38 C 0.3082(3) 0.5477(2) 0.42002(12) 0.0334(8) Uani 1 1 d . . .
C39 C 0.2975(3) 0.5866(3) 0.46520(13) 0.0418(9) Uani 1 1 d . A .
C40 C 0.3533(4) 0.6487(3) 0.46133(15) 0.0517(11) Uani 1 1 d . . .
H40A H 0.4170 0.6168 0.4578 0.078 Uiso 1 1 calc R A .
H40B H 0.3408 0.6759 0.4896 0.078 Uiso 1 1 calc R . .
H40C H 0.3383 0.6939 0.4341 0.078 Uiso 1 1 calc R . .
C41 C 0.1975(4) 0.6365(5) 0.4723(2) 0.0807(19) Uani 1 1 d . . .
H41A H 0.1816 0.6836 0.4460 0.121 Uiso 1 1 calc R A .
H41B H 0.1864 0.6612 0.5014 0.121 Uiso 1 1 calc R . .
H41C H 0.1609 0.5965 0.4742 0.121 Uiso 1 1 calc R . .
C42 C 0.3227(5) 0.5134(4) 0.50594(17) 0.0743(18) Uani 1 1 d . . .
H42A H 0.3866 0.4825 0.5015 0.111 Uiso 1 1 calc R A .
H42B H 0.2870 0.4727 0.5075 0.111 Uiso 1 1 calc R . .
H42C H 0.3107 0.5379 0.5351 0.111 Uiso 1 1 calc R . .
O17 O 0.34416(15) 0.16821(15) 0.45577(8) 0.0277(5) Uani 1 1 d . A .
O18 O 0.40150(16) 0.27352(17) 0.41572(9) 0.0345(6) Uani 1 1 d . A .
C43 C 0.4041(2) 0.2087(2) 0.44625(12) 0.0277(7) Uani 1 1 d . . .
C44 C 0.4883(2) 0.1712(3) 0.47333(13) 0.0354(8) Uani 1 1 d . A .
C45 C 0.4714(3) 0.1126(3) 0.51876(14) 0.0475(10) Uani 1 1 d . . .
H45A H 0.4541 0.0636 0.5118 0.071 Uiso 1 1 calc R A .
H45B H 0.4229 0.1462 0.5386 0.071 Uiso 1 1 calc R . .
H45C H 0.5262 0.0904 0.5351 0.071 Uiso 1 1 calc R . .
C46 C 0.5608(3) 0.1200(3) 0.44148(16) 0.0486(10) Uani 1 1 d . . .
H46A H 0.5419 0.0721 0.4343 0.073 Uiso 1 1 calc R A .
H46B H 0.6165 0.0964 0.4570 0.073 Uiso 1 1 calc R . .
H46C H 0.5709 0.1585 0.4125 0.073 Uiso 1 1 calc R . .
C47 C 0.5173(4) 0.2471(3) 0.4847(2) 0.0639(15) Uani 1 1 d . . .
H47A H 0.5709 0.2237 0.5020 0.096 Uiso 1 1 calc R A .
H47B H 0.4686 0.2822 0.5037 0.096 Uiso 1 1 calc R . .
H47C H 0.5309 0.2836 0.4556 0.096 Uiso 1 1 calc R . .
O19 O 0.23209(16) 0.07912(15) 0.43805(8) 0.0284(5) Uani 1 1 d . A .
O20 O 0.16891(18) 0.08583(16) 0.37288(8) 0.0338(6) Uani 1 1 d . A .
C48 C 0.1992(2) 0.0469(2) 0.41080(12) 0.0279(7) Uani 1 1 d . . .
C49 C 0.1963(3) -0.0480(2) 0.42604(13) 0.0358(8) Uani 1 1 d . A .
C50 C 0.2371(3) -0.1001(3) 0.38654(15) 0.0481(10) Uani 1 1 d . . .
H50A H 0.2347 -0.1603 0.3964 0.072 Uiso 1 1 calc R A .
H50B H 0.2997 -0.0995 0.3787 0.072 Uiso 1 1 calc R . .
H50C H 0.2033 -0.0741 0.3591 0.072 Uiso 1 1 calc R . .
C51 C 0.2458(4) -0.0904(3) 0.46926(16) 0.0621(15) Uani 1 1 d . . .
H51A H 0.2192 -0.0567 0.4947 0.093 Uiso 1 1 calc R A .
H51B H 0.3092 -0.0918 0.4624 0.093 Uiso 1 1 calc R . .
H51C H 0.2411 -0.1500 0.4786 0.093 Uiso 1 1 calc R . .
C52 C 0.0974(4) -0.0450(4) 0.4365(2) 0.0666(15) Uani 1 1 d . . .
H52A H 0.0707 -0.0108 0.4617 0.100 Uiso 1 1 calc R A .
H52B H 0.0922 -0.1044 0.4460 0.100 Uiso 1 1 calc R . .
H52C H 0.0658 -0.0179 0.4084 0.100 Uiso 1 1 calc R . .
O21 O -0.11308(16) 0.23230(18) 0.29876(8) 0.0337(6) Uani 1 1 d . A .
O22 O -0.05055(17) 0.23836(19) 0.36181(9) 0.0379(6) Uani 1 1 d . A .
C53 C -0.1122(2) 0.2293(3) 0.34244(12) 0.0321(8) Uani 1 1 d . . .
C54 C -0.1940(3) 0.2120(4) 0.37351(14) 0.0485(11) Uani 1 1 d . A .
C55 C -0.2259(3) 0.2771(5) 0.40658(19) 0.0750(18) Uani 1 1 d . . .
H55A H -0.2474 0.3357 0.3889 0.112 Uiso 1 1 calc R A .
H55B H -0.1762 0.2749 0.4242 0.112 Uiso 1 1 calc R . .
H55C H -0.2749 0.2633 0.4283 0.112 Uiso 1 1 calc R . .
C56 C -0.2688(3) 0.2168(5) 0.34414(16) 0.0691(17) Uani 1 1 d . . .
H56A H -0.2902 0.2761 0.3273 0.104 Uiso 1 1 calc R A .
H56B H -0.3185 0.2013 0.3645 0.104 Uiso 1 1 calc R . .
H56C H -0.2459 0.1759 0.3217 0.104 Uiso 1 1 calc R . .
C57 C -0.1601(4) 0.1183(4) 0.40020(17) 0.0682(16) Uani 1 1 d . . .
H57A H -0.2095 0.1031 0.4209 0.102 Uiso 1 1 calc R A .
H57B H -0.1115 0.1153 0.4188 0.102 Uiso 1 1 calc R . .
H57C H -0.1377 0.0773 0.3778 0.102 Uiso 1 1 calc R . .
O23 O -0.11361(16) 0.31891(18) 0.20962(9) 0.0359(6) Uani 1 1 d . A .
O24 O -0.04980(16) 0.42183(18) 0.17299(9) 0.0355(6) Uani 1 1 d . A .
C58 C -0.1120(3) 0.3865(3) 0.18143(13) 0.0388(9) Uani 1 1 d D . .
C59A C -0.1868(5) 0.4175(5) 0.1472(3) 0.0401(18) Uiso 0.53 1 d PD A 1
C60A C -0.2528(7) 0.3649(7) 0.1574(4) 0.058(2) Uiso 0.53 1 d PD A 1
H60A H -0.2989 0.3881 0.1352 0.087 Uiso 0.53 1 calc PR A 1
H60B H -0.2812 0.3683 0.1892 0.087 Uiso 0.53 1 calc PR A 1
H60C H -0.2216 0.3040 0.1544 0.087 Uiso 0.53 1 calc PR A 1
C61A C -0.2275(8) 0.5142(7) 0.1483(4) 0.074(3) Uiso 0.53 1 d PD A 1
H61A H -0.2756 0.5372 0.1273 0.111 Uiso 0.53 1 calc PR A 1
H61B H -0.1811 0.5443 0.1382 0.111 Uiso 0.53 1 calc PR A 1
H61C H -0.2521 0.5234 0.1802 0.111 Uiso 0.53 1 calc PR A 1
C62A C -0.1471(9) 0.4120(9) 0.0982(4) 0.075(3) Uiso 0.53 1 d PD A 1
H62A H -0.1952 0.4327 0.0771 0.112 Uiso 0.53 1 calc PR A 1
H62B H -0.1143 0.3513 0.0954 0.112 Uiso 0.53 1 calc PR A 1
H62C H -0.1059 0.4483 0.0898 0.112 Uiso 0.53 1 calc PR A 1
C59B C -0.2031(6) 0.4394(6) 0.1603(3) 0.041(2) Uiso 0.47 1 d PD A 2
C60B C -0.2754(7) 0.3940(7) 0.1761(4) 0.057(3) Uiso 0.47 1 d PD A 2
H60D H -0.3313 0.4295 0.1628 0.086 Uiso 0.47 1 calc PR A 2
H60E H -0.2851 0.3859 0.2103 0.086 Uiso 0.47 1 calc PR A 2
H60F H -0.2568 0.3370 0.1656 0.086 Uiso 0.47 1 calc PR A 2
C61B C -0.2374(11) 0.5245(9) 0.1749(6) 0.091(4) Uiso 0.47 1 d PD A 2
H61D H -0.2942 0.5558 0.1613 0.137 Uiso 0.47 1 calc PR A 2
H61E H -0.1937 0.5577 0.1643 0.137 Uiso 0.47 1 calc PR A 2
H61F H -0.2473 0.5174 0.2091 0.137 Uiso 0.47 1 calc PR A 2
C62B C -0.1823(12) 0.4487(12) 0.1086(5) 0.097(5) Uiso 0.47 1 d PD A 2
H62D H -0.2367 0.4820 0.0933 0.146 Uiso 0.47 1 calc PR A 2
H62E H -0.1603 0.3908 0.0992 0.146 Uiso 0.47 1 calc PR A 2
H62F H -0.1361 0.4794 0.0995 0.146 Uiso 0.47 1 calc PR A 2
O25 O 0.21041(19) 0.46013(19) 0.06971(9) 0.0393(6) Uani 1 1 d . A .
O26 O 0.16258(18) 0.34955(18) 0.11158(9) 0.0371(6) Uani 1 1 d . A .
C63 C 0.1893(3) 0.3892(3) 0.07425(13) 0.0376(9) Uani 1 1 d . . .
C64 C 0.1957(4) 0.3519(3) 0.02879(15) 0.0547(12) Uani 1 1 d . A .
C65 C 0.1131(5) 0.4067(7) 0.0042(2) 0.110(3) Uani 1 1 d . . .
H65A H 0.1134 0.3859 -0.0251 0.165 Uiso 1 1 calc R A .
H65B H 0.1137 0.4678 -0.0024 0.165 Uiso 1 1 calc R . .
H65C H 0.0590 0.4018 0.0244 0.165 Uiso 1 1 calc R . .
C66 C 0.2760(4) 0.3647(5) -0.00252(18) 0.0756(17) Uani 1 1 d . . .
H66A H 0.2787 0.3414 -0.0314 0.113 Uiso 1 1 calc R A .
H66B H 0.3305 0.3340 0.0133 0.113 Uiso 1 1 calc R . .
H66C H 0.2714 0.4270 -0.0100 0.113 Uiso 1 1 calc R . .
C67 C 0.1883(9) 0.2608(5) 0.0391(2) 0.147(5) Uani 1 1 d . . .
H67A H 0.1917 0.2389 0.0097 0.221 Uiso 1 1 calc R A .
H67B H 0.1308 0.2602 0.0569 0.221 Uiso 1 1 calc R . .
H67C H 0.2375 0.2235 0.0573 0.221 Uiso 1 1 calc R . .
O27 O 0.32159(18) 0.55094(19) 0.08943(9) 0.0395(6) Uani 1 1 d . A .
O28 O 0.39338(19) 0.5431(2) 0.15167(9) 0.0447(7) Uani 1 1 d . A .
C68 C 0.3862(3) 0.5569(3) 0.10873(14) 0.0414(9) Uani 1 1 d . . .
C69 C 0.4638(3) 0.5822(4) 0.07665(15) 0.0596(14) Uani 1 1 d . A .
C70 C 0.4392(4) 0.6158(5) 0.02791(18) 0.088(2) Uani 1 1 d . . .
H70A H 0.3892 0.6693 0.0275 0.133 Uiso 1 1 calc R A .
H70B H 0.4212 0.5719 0.0159 0.133 Uiso 1 1 calc R . .
H70C H 0.4910 0.6285 0.0083 0.133 Uiso 1 1 calc R . .
C71 C 0.5414(5) 0.4978(7) 0.0778(3) 0.136(4) Uani 1 1 d . . .
H71A H 0.5932 0.5094 0.0577 0.204 Uiso 1 1 calc R A .
H71B H 0.5224 0.4536 0.0665 0.204 Uiso 1 1 calc R . .
H71C H 0.5580 0.4766 0.1098 0.204 Uiso 1 1 calc R . .
C72 C 0.4980(7) 0.6415(7) 0.0977(2) 0.140(4) Uani 1 1 d . . .
H72A H 0.4524 0.6978 0.0977 0.209 Uiso 1 1 calc R A .
H72B H 0.5528 0.6500 0.0794 0.209 Uiso 1 1 calc R . .
H72C H 0.5115 0.6155 0.1298 0.209 Uiso 1 1 calc R . .
O29A O 0.3461(4) 0.3537(4) 0.2825(2) 0.0542(15) Uiso 0.53 1 d PD A 1
O30A O 0.4133(5) 0.3741(4) 0.2183(2) 0.0522(15) Uiso 0.53 1 d PD A 1
C73A C 0.4131(5) 0.3273(5) 0.2570(3) 0.0355(18) Uiso 0.53 1 d PDU A 1
O29B O 0.3832(5) 0.3692(5) 0.2385(3) 0.0573(19) Uiso 0.47 1 d PD A 2
O30B O 0.3685(5) 0.3001(5) 0.3072(2) 0.0503(16) Uiso 0.47 1 d PD A 2
C73B C 0.4080(5) 0.3074(5) 0.2715(3) 0.0320(19) Uiso 0.47 1 d PDU A 2
C74 C 0.4966(3) 0.2484(3) 0.26009(17) 0.0499(10) Uani 1 1 d D . .
C75 C 0.4923(3) 0.1879(3) 0.22743(19) 0.0608(13) Uani 1 1 d . A .
H75A H 0.4414 0.1639 0.2382 0.091 Uiso 1 1 calc R . .
H75B H 0.5481 0.1402 0.2272 0.091 Uiso 1 1 calc R . .
H75C H 0.4846 0.2205 0.1958 0.091 Uiso 1 1 calc R . .
C76 C 0.5750(4) 0.2859(5) 0.2460(3) 0.101(3) Uani 1 1 d . A .
H76A H 0.5757 0.3238 0.2682 0.151 Uiso 1 1 calc R . .
H76B H 0.5691 0.3198 0.2146 0.151 Uiso 1 1 calc R . .
H76C H 0.6310 0.2384 0.2461 0.151 Uiso 1 1 calc R . .
C77 C 0.5095(9) 0.1955(6) 0.3094(3) 0.157(5) Uani 1 1 d . A .
H77A H 0.4591 0.1708 0.3199 0.235 Uiso 1 1 calc R . .
H77B H 0.5120 0.2338 0.3310 0.235 Uiso 1 1 calc R . .
H77C H 0.5656 0.1483 0.3087 0.235 Uiso 1 1 calc R . .
O31A O 0.1042(3) 0.3925(3) 0.34868(15) 0.0466(10) Uiso 0.69 1 d PD A 1
O32A O 0.1332(3) 0.4961(3) 0.37286(15) 0.0446(10) Uiso 0.69 1 d PD A 1
C78A C 0.0763(4) 0.4588(4) 0.3673(2) 0.0385(13) Uiso 0.69 1 d PDU A 1
C79A C -0.0126(4) 0.5042(4) 0.3895(2) 0.0412(14) Uiso 0.69 1 d PDU A 1
C80A C -0.0074(6) 0.5023(6) 0.4394(3) 0.073(2) Uiso 0.69 1 d PD A 1
H80A H 0.0306 0.5382 0.4431 0.109 Uiso 0.69 1 calc PR A 1
H80B H 0.0185 0.4422 0.4541 0.109 Uiso 0.69 1 calc PR A 1
H80C H -0.0678 0.5253 0.4542 0.109 Uiso 0.69 1 calc PR A 1
C81A C -0.0791(10) 0.4503(10) 0.3892(6) 0.143(5) Uiso 0.69 1 d PD A 1
H81A H -0.0560 0.3916 0.4065 0.215 Uiso 0.69 1 calc PR A 1
H81B H -0.0855 0.4464 0.3570 0.215 Uiso 0.69 1 calc PR A 1
H81C H -0.1377 0.4789 0.4041 0.215 Uiso 0.69 1 calc PR A 1
O31B O 0.1337(7) 0.4572(8) 0.3584(4) 0.057(3) Uiso 0.31 1 d PD A 2
O32B O 0.0448(7) 0.3844(7) 0.3516(4) 0.053(2) Uiso 0.31 1 d PD A 2
C78B C 0.0566(7) 0.4440(7) 0.3653(4) 0.028(2) Uiso 0.31 1 d PDU A 2
C79B C -0.0291(8) 0.5002(7) 0.3797(4) 0.039(2) Uiso 0.31 1 d PDU A 2
C80B C -0.0425(14) 0.4745(14) 0.4315(5) 0.076(5) Uiso 0.31 1 d PD A 2
H80D H -0.0016 0.4936 0.4468 0.114 Uiso 0.31 1 calc PR A 2
H80E H -0.0300 0.4111 0.4390 0.114 Uiso 0.31 1 calc PR A 2
H80F H -0.1046 0.5022 0.4425 0.114 Uiso 0.31 1 calc PR A 2
C81B C -0.0879(13) 0.4754(14) 0.3504(7) 0.079(5) Uiso 0.31 1 d PD A 2
H81D H -0.0821 0.4129 0.3586 0.118 Uiso 0.31 1 calc PR A 2
H81E H -0.0687 0.4888 0.3173 0.118 Uiso 0.31 1 calc PR A 2
H81F H -0.1507 0.5086 0.3565 0.118 Uiso 0.31 1 calc PR A 2
C82 C -0.0492(4) 0.5957(4) 0.3617(2) 0.0754(17) Uani 1 1 d D . .
H82A H -0.1005 0.5968 0.3457 0.113 Uiso 0.69 1 calc PR A 1
H82B H -0.0021 0.6097 0.3387 0.113 Uiso 0.69 1 calc PR A 1
H82C H -0.0685 0.6386 0.3832 0.113 Uiso 0.69 1 calc PR A 1
H82D H -0.0908 0.6100 0.3374 0.113 Uiso 0.31 1 d PR A 2
H82E H 0.0065 0.6096 0.3484 0.113 Uiso 0.31 1 d PR A 2
H82F H -0.0767 0.6296 0.3870 0.113 Uiso 0.31 1 d PR A 2
O33 O 0.19171(19) 0.2857(2) 0.26321(10) 0.0440(7) Uani 1 1 d . A .
N5 N 0.2490(2) 0.2215(3) 0.24603(12) 0.0433(8) Uani 1 1 d . . .
O34 O 0.2795(2) 0.1559(2) 0.27354(14) 0.0632(9) Uani 1 1 d . A .
O35 O 0.2652(2) 0.2346(2) 0.20292(11) 0.0553(8) Uani 1 1 d . A .
O36 O 0.15085(19) 0.47274(18) 0.24392(9) 0.0374(6) Uani 1 1 d . A .
N6 N 0.0841(2) 0.5387(2) 0.25022(11) 0.0396(7) Uani 1 1 d . . .
O37 O 0.0990(3) 0.6013(2) 0.26184(11) 0.0597(9) Uani 1 1 d . A .
O38 O 0.0099(2) 0.5350(3) 0.24312(13) 0.0642(9) Uani 1 1 d . A .
N91 N 0.0243(4) 0.8658(5) 0.3445(2) 0.0965(19) Uani 1 1 d . . .
C91 C 0.0705(4) 0.8044(4) 0.3441(2) 0.0628(14) Uani 1 1 d . . .
C92 C 0.1351(4) 0.7162(4) 0.3422(2) 0.0760(16) Uani 1 1 d . . .
H92A H 0.1941 0.7163 0.3496 0.114 Uiso 1 1 calc R . .
H92B H 0.1400 0.7016 0.3108 0.114 Uiso 1 1 calc R . .
H92C H 0.1135 0.6729 0.3649 0.114 Uiso 1 1 calc R . .
Cl1 Cl 0.42637(19) 0.0124(2) 0.36991(8) 0.1339(9) Uani 1 1 d DU . .
C95 C 0.4445(6) -0.0159(6) 0.3153(3) 0.112(2) Uani 1 1 d DU . .
H95A H 0.4082 -0.0557 0.3143 0.134 Uiso 1 1 calc R . .
H95B H 0.4219 0.0374 0.2927 0.134 Uiso 1 1 calc R . .
Cl2 Cl 0.5514(3) -0.0641(3) 0.29724(19) 0.237(2) Uani 1 1 d DU . .
O99A O -0.1981(10) 0.5209(10) 0.2697(5) 0.163(5) Uiso 0.56 1 d P C 1
O99B O 0.4088(5) 0.2785(5) 0.1083(3) 0.0531(17) Uiso 0.44 1 d P D 2

loop_
_atom_site_aniso_label
_atom_site_aniso_U_11
_atom_site_aniso_U_22
_atom_site_aniso_U_33
_atom_site_aniso_U_23
_atom_site_aniso_U_13
_atom_site_aniso_U_12
Ce1 0.03677(11) 0.03571(12) 0.02262(10) -0.00363(8) -0.00562(8) -0.01725(9)
Ce2 0.02733(10) 0.02680(10) 0.02424(10) -0.00370(7) -0.00154(7) -0.01383(8)
Ce3 0.02580(10) 0.02962(11) 0.02866(10) -0.00271(8) -0.00890(7) -0.01013(8)
Ce4 0.02563(10) 0.03493(11) 0.02454(10) -0.00169(8) -0.00335(7) -0.01499(8)
Cr1 0.0363(3) 0.0348(3) 0.0235(3) -0.0034(2) -0.0030(2) -0.0215(2)
Cr2 0.0244(2) 0.0274(3) 0.0222(2) -0.0040(2) -0.00280(19) -0.0132(2)
Cr3 0.0267(3) 0.0354(3) 0.0240(3) -0.0033(2) -0.0037(2) -0.0148(2)
Cr4 0.0355(3) 0.0408(3) 0.0238(3) -0.0006(2) -0.0059(2) -0.0206(3)
O1 0.0346(13) 0.0356(14) 0.0291(12) -0.0024(10) -0.0047(10) -0.0183(11)
O2 0.0278(11) 0.0294(12) 0.0234(11) -0.0061(9) -0.0027(9) -0.0120(10)
O3A 0.023(5) 0.026(5) 0.024(3) -0.003(3) -0.007(3) -0.004(3)
N11B 0.019(7) 0.026(7) 0.029(5) -0.006(4) -0.003(4) -0.002(4)
N12B 0.028(3) 0.040(4) 0.036(4) -0.005(3) -0.005(3) -0.008(3)
N13B 0.046(4) 0.045(5) 0.054(5) -0.009(4) -0.010(4) 0.001(4)
N21A 0.020(4) 0.034(4) 0.012(6) -0.008(3) 0.006(3) -0.006(3)
N22A 0.035(3) 0.045(3) 0.027(3) -0.007(2) -0.005(2) -0.011(2)
N23A 0.050(4) 0.052(4) 0.042(3) -0.019(3) -0.006(3) 0.002(3)
O4B 0.024(5) 0.040(5) 0.013(7) -0.010(3) 0.004(4) -0.013(5)
N1 0.0440(18) 0.057(2) 0.0341(16) -0.0095(15) -0.0024(14) -0.0324(17)
C1A 0.033(3) 0.063(5) 0.031(3) -0.013(3) 0.004(2) -0.024(3)
C2 0.038(2) 0.071(3) 0.038(2) -0.011(2) 0.0052(17) -0.026(2)
O5 0.0401(14) 0.0496(16) 0.0269(12) -0.0084(11) -0.0011(10) -0.0256(12)
C3A 0.025(3) 0.050(4) 0.052(4) -0.016(3) -0.008(3) -0.014(3)
C4 0.035(2) 0.081(4) 0.086(4) 0.029(3) -0.019(2) -0.029(2)
O6 0.0322(12) 0.0345(14) 0.0314(12) -0.0011(10) -0.0059(10) -0.0164(11)
C5 0.051(3) 0.054(3) 0.081(3) -0.019(2) -0.018(2) -0.026(2)
C6 0.049(2) 0.066(3) 0.054(3) -0.018(2) -0.004(2) -0.033(2)
C7 0.046(3) 0.112(5) 0.173(8) -0.084(5) -0.012(4) -0.029(3)
C8 0.056(3) 0.080(4) 0.107(5) -0.042(4) -0.018(3) -0.028(3)
N2 0.0296(14) 0.0359(16) 0.0258(14) -0.0032(12) -0.0012(11) -0.0154(12)
C9 0.045(2) 0.038(2) 0.0308(18) -0.0114(16) 0.0065(16) -0.0162(17)
C10 0.044(2) 0.039(2) 0.0303(18) -0.0135(16) 0.0057(16) -0.0175(17)
O7 0.0309(12) 0.0291(12) 0.0261(11) -0.0080(9) -0.0001(9) -0.0129(10)
C11 0.0332(19) 0.051(2) 0.0326(19) -0.0052(17) 0.0013(15) -0.0221(17)
C12 0.0301(19) 0.064(3) 0.034(2) -0.0006(18) 0.0004(15) -0.0209(19)
O8 0.0239(11) 0.0399(14) 0.0280(12) -0.0064(10) -0.0016(9) -0.0139(10)
C13 0.0381(19) 0.039(2) 0.0272(17) -0.0014(15) -0.0036(14) -0.0166(16)
C14 0.051(2) 0.051(3) 0.0284(19) -0.0024(17) 0.0025(17) -0.021(2)
C15 0.054(3) 0.063(3) 0.0277(19) 0.0009(19) -0.0032(18) -0.018(2)
C16 0.078(4) 0.089(4) 0.033(2) 0.009(2) -0.006(2) -0.020(3)
N3 0.050(2) 0.0432(19) 0.0340(16) -0.0064(14) -0.0068(14) -0.0233(16)
C17 0.055(3) 0.037(2) 0.048(2) -0.0033(18) -0.012(2) -0.0172(19)
C18 0.056(3) 0.036(2) 0.057(3) -0.0139(19) -0.019(2) -0.0061(19)
O9 0.0311(12) 0.0286(13) 0.0333(13) -0.0038(10) -0.0062(10) -0.0079(10)
C19 0.074(3) 0.053(3) 0.044(2) -0.021(2) 0.005(2) -0.034(2)
C20A 0.065(4) 0.055(4) 0.030(3) -0.017(2) 0.009(3) -0.030(3)
O10 0.0331(13) 0.0383(14) 0.0297(12) -0.0093(10) 0.0005(10) -0.0160(11)
C21 0.056(3) 0.065(3) 0.047(2) -0.005(2) -0.016(2) -0.033(2)
C22 0.072(3) 0.074(3) 0.045(2) -0.011(2) -0.003(2) -0.044(3)
C23 0.060(3) 0.092(4) 0.075(4) -0.019(3) -0.013(3) -0.043(3)
C24 0.088(5) 0.116(6) 0.116(6) -0.050(5) 0.000(4) -0.059(4)
N4 0.055(2) 0.045(2) 0.0354(17) 0.0104(14) -0.0175(15) -0.0272(17)
C25 0.056(3) 0.067(3) 0.079(4) 0.026(3) -0.035(3) -0.032(3)
C26 0.042(3) 0.058(3) 0.092(4) 0.029(3) -0.011(3) -0.012(2)
O11 0.0311(13) 0.0394(15) 0.0356(13) 0.0009(11) -0.0059(10) -0.0154(11)
C27 0.076(3) 0.044(3) 0.049(3) 0.000(2) -0.023(2) -0.014(2)
C28 0.122(5) 0.047(3) 0.073(4) -0.010(3) -0.050(4) -0.004(3)
O12 0.0404(14) 0.0367(14) 0.0302(13) -0.0005(11) -0.0077(11) -0.0163(11)
C29 0.080(3) 0.063(3) 0.041(2) 0.008(2) -0.016(2) -0.032(3)
C30 0.103(4) 0.067(3) 0.048(3) 0.017(2) -0.034(3) -0.039(3)
C31 0.181(9) 0.100(6) 0.051(3) 0.023(4) -0.021(4) -0.055(6)
C32 0.236(12) 0.124(7) 0.070(5) 0.033(5) -0.051(6) -0.067(8)
O13 0.0517(16) 0.0361(14) 0.0300(13) -0.0040(11) -0.0043(11) -0.0224(12)
O14 0.0660(19) 0.0342(15) 0.0387(15) 0.0025(12) -0.0180(14) -0.0221(14)
C33 0.050(2) 0.036(2) 0.0315(19) -0.0074(16) 0.0027(16) -0.0175(18)
C34 0.068(3) 0.030(2) 0.040(2) -0.0067(17) 0.006(2) -0.023(2)
C35 0.103(5) 0.055(3) 0.059(3) -0.004(3) 0.021(3) -0.035(3)
C36 0.080(4) 0.041(3) 0.109(5) -0.007(3) 0.006(4) -0.003(3)
C37 0.160(7) 0.050(3) 0.070(4) -0.011(3) -0.015(4) -0.061(4)
O15 0.0498(15) 0.0347(14) 0.0269(12) -0.0059(10) 0.0003(11) -0.0239(12)
O16 0.0619(18) 0.0489(17) 0.0304(13) -0.0156(12) 0.0090(12) -0.0364(15)
C38 0.043(2) 0.035(2) 0.0281(17) -0.0084(15) -0.0036(15) -0.0184(16)
C39 0.064(3) 0.046(2) 0.0277(18) -0.0113(16) -0.0009(17) -0.030(2)
C40 0.076(3) 0.054(3) 0.040(2) -0.016(2) -0.003(2) -0.036(2)
C41 0.066(3) 0.118(5) 0.075(4) -0.059(4) 0.020(3) -0.037(4)
C42 0.136(6) 0.069(4) 0.038(2) 0.002(2) -0.021(3) -0.059(4)
O17 0.0273(12) 0.0278(12) 0.0313(12) -0.0033(10) -0.0073(9) -0.0114(10)
O18 0.0283(12) 0.0376(14) 0.0404(14) 0.0029(11) -0.0082(11) -0.0167(11)
C43 0.0275(16) 0.0328(18) 0.0259(16) -0.0052(14) -0.0055(13) -0.0113(14)
C44 0.0311(18) 0.041(2) 0.0388(19) -0.0004(16) -0.0132(15) -0.0169(16)
C45 0.036(2) 0.066(3) 0.038(2) 0.008(2) -0.0117(17) -0.018(2)
C46 0.0292(19) 0.058(3) 0.053(3) 0.002(2) -0.0070(18) -0.0097(18)
C47 0.070(3) 0.061(3) 0.078(3) 0.002(3) -0.043(3) -0.035(3)
O19 0.0316(12) 0.0277(12) 0.0311(12) -0.0043(10) -0.0067(10) -0.0146(10)
O20 0.0472(15) 0.0306(13) 0.0278(12) -0.0023(10) -0.0101(11) -0.0156(11)
C48 0.0276(16) 0.0291(18) 0.0295(17) -0.0016(14) -0.0049(13) -0.0124(14)
C49 0.049(2) 0.0298(19) 0.0348(19) -0.0022(15) -0.0118(16) -0.0192(17)
C50 0.060(3) 0.037(2) 0.048(2) -0.0063(18) -0.013(2) -0.012(2)
C51 0.117(5) 0.036(2) 0.045(2) 0.0100(19) -0.035(3) -0.037(3)
C52 0.062(3) 0.060(3) 0.089(4) -0.015(3) 0.010(3) -0.039(3)
O21 0.0298(12) 0.0465(15) 0.0288(12) -0.0023(11) -0.0039(10) -0.0183(11)
O22 0.0299(13) 0.0572(18) 0.0303(13) -0.0095(12) -0.0027(10) -0.0161(12)
C53 0.0257(16) 0.040(2) 0.0309(18) -0.0032(15) -0.0026(14) -0.0106(15)
C54 0.0317(19) 0.090(4) 0.0305(19) -0.008(2) 0.0027(16) -0.030(2)
C55 0.042(3) 0.133(6) 0.058(3) -0.045(3) 0.013(2) -0.026(3)
C56 0.036(2) 0.140(6) 0.042(2) -0.008(3) 0.0019(19) -0.047(3)
C57 0.075(3) 0.100(4) 0.042(3) 0.012(3) -0.006(2) -0.057(3)
O23 0.0270(12) 0.0519(17) 0.0310(13) 0.0046(12) -0.0081(10) -0.0188(11)
O24 0.0273(12) 0.0437(15) 0.0358(13) 0.0023(11) -0.0080(10) -0.0134(11)
C58 0.0291(18) 0.057(3) 0.0311(19) -0.0013(18) -0.0041(15) -0.0169(17)
O25 0.0495(16) 0.0521(17) 0.0255(12) -0.0034(11) -0.0029(11) -0.0298(14)
O26 0.0412(14) 0.0490(16) 0.0277(13) -0.0057(11) -0.0020(11) -0.0229(12)
C63 0.0353(19) 0.056(3) 0.0278(18) -0.0066(17) -0.0038(15) -0.0221(18)
C64 0.080(3) 0.070(3) 0.031(2) -0.015(2) 0.003(2) -0.046(3)
C65 0.080(4) 0.224(10) 0.055(3) -0.046(5) -0.015(3) -0.065(5)
C66 0.076(4) 0.114(5) 0.046(3) -0.032(3) 0.009(3) -0.035(4)
C67 0.326(15) 0.110(6) 0.048(3) -0.039(4) 0.027(6) -0.129(8)
O27 0.0446(15) 0.0559(18) 0.0279(13) -0.0049(12) -0.0005(11) -0.0310(14)
O28 0.0405(15) 0.071(2) 0.0311(14) -0.0016(13) -0.0035(11) -0.0320(15)
C68 0.041(2) 0.060(3) 0.0326(19) -0.0102(18) 0.0039(16) -0.030(2)
C69 0.059(3) 0.103(4) 0.034(2) -0.009(2) 0.007(2) -0.053(3)
C70 0.071(4) 0.156(7) 0.044(3) 0.012(3) 0.008(3) -0.064(4)
C71 0.057(4) 0.192(10) 0.109(6) 0.012(6) 0.033(4) 0.000(5)
C72 0.204(9) 0.230(11) 0.067(4) -0.061(5) 0.056(5) -0.191(9)
C74 0.041(2) 0.054(3) 0.060(3) -0.014(2) 0.000(2) -0.019(2)
C75 0.056(3) 0.058(3) 0.065(3) -0.022(2) 0.000(2) -0.005(2)
C76 0.051(3) 0.098(5) 0.172(8) -0.062(5) 0.011(4) -0.031(3)
C77 0.309(15) 0.102(6) 0.094(6) 0.012(5) -0.090(8) -0.093(8)
C82 0.060(3) 0.062(3) 0.078(4) -0.006(3) 0.005(3) 0.014(3)
O33 0.0407(15) 0.0535(18) 0.0420(15) -0.0040(13) -0.0069(12) -0.0204(14)
N5 0.0373(18) 0.064(2) 0.0359(18) -0.0048(17) -0.0031(14) -0.0278(17)
O34 0.0522(19) 0.052(2) 0.083(3) 0.0106(18) -0.0295(18) -0.0140(16)
O35 0.0497(18) 0.067(2) 0.0509(19) -0.0100(16) 0.0035(14) -0.0213(16)
O36 0.0459(15) 0.0382(15) 0.0315(13) -0.0050(11) -0.0035(11) -0.0172(12)
N6 0.0426(19) 0.045(2) 0.0317(16) -0.0081(14) 0.0004(14) -0.0139(16)
O37 0.094(3) 0.0391(17) 0.0484(18) -0.0113(14) -0.0182(17) -0.0149(17)
O38 0.0369(17) 0.088(3) 0.064(2) -0.0051(19) -0.0013(15) -0.0172(17)
N91 0.060(3) 0.100(5) 0.128(5) -0.003(4) -0.005(3) -0.032(3)
C91 0.049(3) 0.066(4) 0.081(4) -0.031(3) 0.012(3) -0.024(3)
C92 0.075(4) 0.084(4) 0.074(4) -0.019(3) -0.001(3) -0.027(3)
Cl1 0.158(2) 0.197(3) 0.0878(13) -0.0080(15) -0.0182(13) -0.116(2)
C95 0.122(6) 0.112(6) 0.112(6) -0.014(5) -0.003(5) -0.052(5)
Cl2 0.144(3) 0.211(4) 0.302(6) -0.059(4) -0.016(3) 0.040(3)

loop_
_atom_type_symbol
_atom_type_description
_atom_type_scat_dispersion_real
_atom_type_scat_dispersion_imag
_atom_type_scat_source
C C 0.0033 0.0016 'International Tables Vol C Tables 4.2.6.8 and 6.1.1.4'
H H 0.0000 0.0000 'International Tables Vol C Tables 4.2.6.8 and 6.1.1.4'
N N 0.0061 0.0033 'International Tables Vol C Tables 4.2.6.8 and 6.1.1.4'
O O 0.0106 0.0060 'International Tables Vol C Tables 4.2.6.8 and 6.1.1.4'
Cr Cr 0.3209 0.6236 'International Tables Vol C Tables 4.2.6.8 and 6.1.1.4'
Ce Ce -0.2486 2.6331 'International Tables Vol C Tables 4.2.6.8 and 6.1.1.4'
Cl Cl 0.1484 0.1585 'International Tables Vol C Tables 4.2.6.8 and 6.1.1.4'

loop_
_geom_angle_atom_site_label_1
_geom_angle_atom_site_label_2
_geom_angle_atom_site_label_3
_geom_angle
O5 Ce1 O29B 76.6(2)
O5 Ce1 O12 138.40(9)
O29B Ce1 O12 134.3(2)
O5 Ce1 O28 81.39(8)
O29B Ce1 O28 90.5(2)
O12 Ce1 O28 72.91(9)
O5 Ce1 O14 72.11(9)
O29B Ce1 O14 148.5(2)
O12 Ce1 O14 75.18(9)
O28 Ce1 O14 88.89(10)
O5 Ce1 O1 65.29(8)
O29B Ce1 O1 88.2(2)
O12 Ce1 O1 128.79(9)
O28 Ce1 O1 146.02(8)
O14 Ce1 O1 75.21(9)
O5 Ce1 O30A 74.14(16)
O12 Ce1 O30A 126.63(16)
O28 Ce1 O30A 74.35(18)
O14 Ce1 O30A 144.14(17)
O1 Ce1 O30A 101.26(16)
O5 Ce1 O4B 141.7(4)
O29B Ce1 O4B 71.1(5)
O12 Ce1 O4B 64.0(5)
O28 Ce1 O4B 78.7(3)
O14 Ce1 O4B 139.2(5)
O1 Ce1 O4B 132.1(4)
O5 Ce1 O36 141.59(8)
O29B Ce1 O36 89.0(2)
O12 Ce1 O36 75.56(8)
O28 Ce1 O36 134.94(8)
O14 Ce1 O36 113.11(10)
O1 Ce1 O36 79.00(8)
O30A Ce1 O36 100.80(17)
O4B Ce1 O36 58.6(3)
O5 Ce1 N21A 136.6(3)
O12 Ce1 N21A 65.2(5)
O28 Ce1 N21A 73.0(3)
O14 Ce1 N21A 139.7(5)
O1 Ce1 N21A 136.8(4)
O30A Ce1 N21A 65.6(4)
O36 Ce1 N21A 64.8(3)
O5 Ce1 O29A 77.19(14)
O12 Ce1 O29A 143.94(14)
O28 Ce1 O29A 117.73(14)
O14 Ce1 O29A 135.42(14)
O1 Ce1 O29A 62.78(13)
O4B Ce1 O29A 83.6(6)
O36 Ce1 O29A 74.10(14)
N21A Ce1 O29A 84.4(5)
O31B Ce2 O30B 116.4(3)
O31B Ce2 O7 77.6(3)
O30B Ce2 O7 127.52(18)
O31B Ce2 O6 130.2(3)
O30B Ce2 O6 76.56(17)
O7 Ce2 O6 134.92(8)
O31B Ce2 O18 150.0(3)
O30B Ce2 O18 82.67(18)
O7 Ce2 O18 72.40(8)
O6 Ce2 O18 74.68(8)
O31B Ce2 O16 87.4(3)
O30B Ce2 O16 148.05(18)
O7 Ce2 O16 76.08(8)
O6 Ce2 O16 71.65(9)
O18 Ce2 O16 85.94(10)
O31B Ce2 O1 69.1(3)
O30B Ce2 O1 88.20(18)
O7 Ce2 O1 139.83(8)
O6 Ce2 O1 63.28(8)
O18 Ce2 O1 137.96(8)
O16 Ce2 O1 80.53(8)
O31B Ce2 O2 88.9(3)
O30B Ce2 O2 66.35(17)
O7 Ce2 O2 63.58(7)
O6 Ce2 O2 135.84(8)
O18 Ce2 O2 77.53(8)
O16 Ce2 O2 139.33(8)
O1 Ce2 O2 134.81(7)
O7 Ce2 O32A 76.53(11)
O6 Ce2 O32A 118.16(12)
O18 Ce2 O32A 143.95(12)
O16 Ce2 O32A 69.04(13)
O1 Ce2 O32A 64.69(11)
O2 Ce2 O32A 104.52(11)
O7 Ce2 O29A 144.13(15)
O6 Ce2 O29A 73.45(15)
O18 Ce2 O29A 103.53(15)
O16 Ce2 O29A 139.78(16)
O1 Ce2 O29A 66.21(15)
O2 Ce2 O29A 80.63(15)
O32A Ce2 O29A 112.37(17)
O7 Ce2 O31A 72.17(10)
O6 Ce2 O31A 149.42(10)
O18 Ce2 O31A 135.14(10)
O16 Ce2 O31A 110.97(11)
O1 Ce2 O31A 86.70(10)
O2 Ce2 O31A 62.46(10)
O29A Ce2 O31A 89.80(16)
O32B Ce3 O9 131.9(3)
O32B Ce3 O8 76.9(3)
O9 Ce3 O8 135.24(8)
O32B Ce3 O22 82.2(3)
O9 Ce3 O22 74.23(8)
O8 Ce3 O22 78.38(8)
O32B Ce3 O20 148.8(3)
O9 Ce3 O20 75.34(8)
O8 Ce3 O20 72.10(8)
O22 Ce3 O20 94.20(9)
O32B Ce3 O2 89.8(3)
O9 Ce3 O2 132.04(8)
O8 Ce3 O2 66.56(7)
O22 Ce3 O2 144.95(8)
O20 Ce3 O2 75.48(8)
O9 Ce3 O31A 142.52(11)
O8 Ce3 O31A 78.41(11)
O22 Ce3 O31A 104.49(12)
O20 Ce3 O31A 140.92(11)
O2 Ce3 O31A 69.50(11)
O32B Ce3 O33 91.8(3)
O9 Ce3 O33 77.04(9)
O8 Ce3 O33 144.04(8)
O22 Ce3 O33 134.43(9)
O20 Ce3 O33 111.78(9)
O2 Ce3 O33 79.59(8)
O31A Ce3 O33 78.68(12)
O9 Ce3 O3A 63.8(5)
O8 Ce3 O3A 140.6(3)
O22 Ce3 O3A 76.4(3)
O20 Ce3 O3A 139.2(5)
O2 Ce3 O3A 132.5(5)
O31A Ce3 O3A 79.3(5)
O33 Ce3 O3A 59.3(3)
O32B Ce3 N11B 66.4(8)
O9 Ce3 N11B 66.7(8)
O8 Ce3 N11B 135.0(4)
O22 Ce3 N11B 72.0(5)
O20 Ce3 N11B 141.8(8)
O2 Ce3 N11B 134.9(8)
O33 Ce3 N11B 64.4(4)
O11 Ce4 O10 137.75(8)
O11 Ce4 O26 73.59(9)
O10 Ce4 O26 79.53(8)
O11 Ce4 O24 75.24(8)
O10 Ce4 O24 73.30(9)
O26 Ce4 O24 91.11(9)
O11 Ce4 O4B 65.0(5)
O10 Ce4 O4B 137.0(4)
O26 Ce4 O4B 74.9(3)
O24 Ce4 O4B 140.1(5)
O11 Ce4 O3A 130.6(3)
O10 Ce4 O3A 65.1(5)
O26 Ce4 O3A 144.2(5)
O24 Ce4 O3A 74.5(3)
O4B Ce4 O3A 135.7(7)
O11 Ce4 O36 78.29(8)
O10 Ce4 O36 142.08(8)
O26 Ce4 O36 132.58(8)
O24 Ce4 O36 117.60(9)
O4B Ce4 O36 58.7(3)
O3A Ce4 O36 82.4(5)
O11 Ce4 O33 142.76(9)
O10 Ce4 O33 79.30(9)
O26 Ce4 O33 121.00(9)
O24 Ce4 O33 132.72(9)
O4B Ce4 O33 85.0(5)
O3A Ce4 O33 59.0(3)
O36 Ce4 O33 67.05(9)
O11 Ce4 N11B 124.7(4)
O10 Ce4 N11B 67.8(8)
O26 Ce4 N11B 145.4(9)
O24 Ce4 N11B 69.5(5)
O4B Ce4 N11B 137.8(9)
O36 Ce4 N11B 81.9(9)
O33 Ce4 N11B 64.7(4)
O11 Ce4 N21A 65.9(5)
O10 Ce4 N21A 131.8(3)
O26 Ce4 N21A 68.8(3)
O24 Ce4 N21A 139.7(5)
O3A Ce4 N21A 140.5(6)
O36 Ce4 N21A 65.1(3)
O33 Ce4 N21A 86.8(5)
N11B Ce4 N21A 143.2(9)
O11 Ce4 O35 130.92(9)
O10 Ce4 O35 69.61(9)
O26 Ce4 O35 75.40(9)
O24 Ce4 O35 142.20(9)
O4B Ce4 O35 70.8(5)
O3A Ce4 O35 95.9(2)
O36 Ce4 O35 96.52(9)
N11B Ce4 O35 102.2(3)
N21A Ce4 O35 67.8(4)
O6 Cr1 O5 93.98(11)
O6 Cr1 O1 84.85(10)
O5 Cr1 O1 85.98(10)
O6 Cr1 O15 90.68(11)
O5 Cr1 O15 174.20(11)
O1 Cr1 O15 97.90(11)
O6 Cr1 O13 175.48(10)
O5 Cr1 O13 88.49(11)
O1 Cr1 O13 99.11(11)
O15 Cr1 O13 86.64(11)
O6 Cr1 N1 84.51(12)
O5 Cr1 N1 83.42(12)
O1 Cr1 N1 164.41(13)
O15 Cr1 N1 93.59(12)
O13 Cr1 N1 92.02(13)
O7 Cr2 O8 93.98(10)
O7 Cr2 O2 85.46(10)
O8 Cr2 O2 87.75(10)
O7 Cr2 O17 90.51(10)
O8 Cr2 O17 173.77(10)
O2 Cr2 O17 96.92(10)
O7 Cr2 O19 175.82(10)
O8 Cr2 O19 88.28(10)
O2 Cr2 O19 98.16(10)
O17 Cr2 O19 86.99(10)
O7 Cr2 N2 85.03(11)
O8 Cr2 N2 82.97(10)
O2 Cr2 N2 166.21(11)
O17 Cr2 N2 93.13(10)
O19 Cr2 N2 91.76(11)
O9 Cr3 O10 92.64(11)
O9 Cr3 O3A 85.2(3)
O10 Cr3 O3A 86.4(3)
O9 Cr3 O23 176.41(11)
O10 Cr3 O23 90.33(11)
O3A Cr3 O23 97.0(3)
O9 Cr3 O21 90.28(11)
O10 Cr3 O21 175.52(10)
O3A Cr3 O21 97.2(3)
O23 Cr3 O21 86.64(10)
O9 Cr3 N11B 91.9(5)
O10 Cr3 N11B 92.1(5)
O23 Cr3 N11B 90.0(5)
O21 Cr3 N11B 91.2(5)
O12 Cr4 O11 91.92(11)
O12 Cr4 O25 177.48(11)
O11 Cr4 O25 89.80(11)
O12 Cr4 N21A 91.5(3)
O11 Cr4 N21A 91.0(3)
O25 Cr4 N21A 90.3(3)
O12 Cr4 O27 89.93(11)
O11 Cr4 O27 176.23(11)
O25 Cr4 O27 88.24(11)
N21A Cr4 O27 92.2(3)
O12 Cr4 O4B 84.3(3)
O11 Cr4 O4B 84.6(3)
O25 Cr4 O4B 97.7(3)
O27 Cr4 O4B 98.9(3)
Cr1 O1 Ce1 100.71(10)
Cr1 O1 Ce2 101.04(10)
Ce1 O1 Ce2 122.29(10)
Cr1 O1 H1 110.5
Ce1 O1 H1 110.5
Ce2 O1 H1 110.5
Cr2 O2 Ce3 99.55(9)
Cr2 O2 Ce2 100.79(9)
Ce3 O2 Ce2 119.53(9)
Cr2 O2 H2 111.8
Ce3 O2 H2 111.8
Ce2 O2 H2 111.8
Cr3 O3A Ce4 98.8(6)
Cr3 O3A Ce3 99.0(6)
Ce4 O3A Ce3 120.5(5)
Cr3 O3A H3A 112.2
Ce4 O3A H3A 112.2
Ce3 O3A H3A 112.2
N12B N11B Cr3 112(2)
N12B N11B Ce4 121.8(13)
Cr3 N11B Ce4 92.8(8)
N12B N11B Ce3 120.7(13)
Cr3 N11B Ce3 91.9(8)
Ce4 N11B Ce3 109.7(7)
N13B N12B N11B 178(2)
N22A N21A Cr4 116.0(13)
N22A N21A Ce4 119.8(9)
Cr4 N21A Ce4 94.1(5)
N22A N21A Ce1 118.0(9)
Cr4 N21A Ce1 94.0(5)
Ce4 N21A Ce1 109.6(4)
N23A N22A N21A 178.5(12)
Cr4 O4B Ce4 98.9(6)
Cr4 O4B Ce1 99.1(7)
Ce4 O4B Ce1 122.0(5)
Cr4 O4B H4B 111.6
Ce4 O4B H4B 111.6
Ce1 O4B H4B 111.6
C3A N1 C5 117.9(4)
C5 N1 C1B 126.1(6)
C3A N1 C1A 113.4(5)
C5 N1 C1A 103.7(4)
C5 N1 C3B 97.8(6)
C1B N1 C3B 105.2(8)
C3A N1 Cr1 106.5(3)
C5 N1 Cr1 112.6(3)
C1B N1 Cr1 110.0(5)
C1A N1 Cr1 101.7(3)
C3B N1 Cr1 100.8(5)
C2 C1A N1 110.3(5)
C2 C1A H1A1 109.6
N1 C1A H1A1 109.6
C2 C1A H1A2 109.6
N1 C1A H1A2 109.6
H1A1 C1A H1A2 108.1
N1 C1B C2 108.3(8)
N1 C1B H1B1 110.0
C2 C1B H1B1 110.0
N1 C1B H1B2 110.0
C2 C1B H1B2 110.0
H1B1 C1B H1B2 108.4
O5 C2 C1A 113.1(4)
O5 C2 C1B 114.4(6)
O5 C2 H2A 109.0
C1A C2 H2A 109.0
O5 C2 H2B 109.0
C1A C2 H2B 109.0
H2A C2 H2B 107.8
O5 C2 H2C 108.7
C1B C2 H2C 108.7
O5 C2 H2D 108.7
C1B C2 H2D 108.7
H2C C2 H2D 107.6
C2 O5 Cr1 114.9(2)
C2 O5 Ce1 137.2(2)
Cr1 O5 Ce1 105.16(11)
N1 C3A C4 113.6(5)
N1 C3A H3A1 108.9
C4 C3A H3A1 108.9
N1 C3A H3A2 108.9
C4 C3A H3A2 108.9
H3A1 C3A H3A2 107.7
C4 C3B N1 113.5(9)
C4 C3B H3B1 108.9
N1 C3B H3B1 108.9
C4 C3B H3B2 108.9
N1 C3B H3B2 108.9
H3B1 C3B H3B2 107.7
C3B C4 O6 120.2(7)
O6 C4 C3A 112.1(4)
O6 C4 H4C 109.2
C3A C4 H4C 109.2
O6 C4 H4D 109.2
C3A C4 H4D 109.2
H4C C4 H4D 107.9
C3B C4 H4E 107.3
O6 C4 H4E 107.3
C3B C4 H4F 107.3
O6 C4 H4F 107.3
H4E C4 H4F 106.9
C4 O6 Cr1 112.9(3)
C4 O6 Ce2 135.7(3)
Cr1 O6 Ce2 105.52(10)
N1 C5 C6 119.1(4)
N1 C5 H5A 107.5
C6 C5 H5A 107.5
N1 C5 H5B 107.5
C6 C5 H5B 107.5
H5A C5 H5B 107.0
C7 C6 C5 113.8(4)
C7 C6 H6A 108.8
C5 C6 H6A 108.8
C7 C6 H6B 108.8
C5 C6 H6B 108.8
H6A C6 H6B 107.7
C8 C7 C6 116.3(5)
C8 C7 H7A 108.2
C6 C7 H7A 108.2
C8 C7 H7B 108.2
C6 C7 H7B 108.2
H7A C7 H7B 107.4
C7 C8 H8A 109.5
C7 C8 H8B 109.5
H8A C8 H8B 109.5
C7 C8 H8C 109.5
H8A C8 H8C 109.5
H8B C8 H8C 109.5
C11 N2 C9 111.9(3)
C11 N2 C13 110.9(3)
C9 N2 C13 111.7(3)
C11 N2 Cr2 104.0(2)
C9 N2 Cr2 104.9(2)
C13 N2 Cr2 113.0(2)
N2 C9 C10 110.7(3)
N2 C9 H9A 109.5
C10 C9 H9A 109.5
N2 C9 H9B 109.5
C10 C9 H9B 109.5
H9A C9 H9B 108.1
O7 C10 C9 109.2(3)
O7 C10 H10A 109.8
C9 C10 H10A 109.8
O7 C10 H10B 109.8
C9 C10 H10B 109.8
H10A C10 H10B 108.3
C10 O7 Cr2 110.5(2)
C10 O7 Ce2 133.4(2)
Cr2 O7 Ce2 105.95(10)
N2 C11 C12 109.9(3)
N2 C11 H11A 109.7
C12 C11 H11A 109.7
N2 C11 H11B 109.7
C12 C11 H11B 109.7
H11A C11 H11B 108.2
O8 C12 C11 110.6(3)
O8 C12 H12A 109.5
C11 C12 H12A 109.5
O8 C12 H12B 109.5
C11 C12 H12B 109.5
H12A C12 H12B 108.1
C12 O8 Cr2 116.4(2)
C12 O8 Ce3 138.6(2)
Cr2 O8 Ce3 103.79(10)
N2 C13 C14 117.2(3)
N2 C13 H13A 108.0
C14 C13 H13A 108.0
N2 C13 H13B 108.0
C14 C13 H13B 108.0
H13A C13 H13B 107.2
C15 C14 C13 110.3(3)
C15 C14 H14A 109.6
C13 C14 H14A 109.6
C15 C14 H14B 109.6
C13 C14 H14B 109.6
H14A C14 H14B 108.1
C16 C15 C14 113.3(4)
C16 C15 H15A 108.9
C14 C15 H15A 108.9
C16 C15 H15B 108.9
C14 C15 H15B 108.9
H15A C15 H15B 107.7
C15 C16 H16A 109.5
C15 C16 H16B 109.5
H16A C16 H16B 109.5
C15 C16 H16C 109.5
H16A C16 H16C 109.5
H16B C16 H16C 109.5
C17 N3 C19 111.6(4)
C17 N3 C21 110.8(3)
C19 N3 C21 113.3(3)
C17 N3 Cr3 103.3(2)
C19 N3 Cr3 105.9(2)
C21 N3 Cr3 111.4(3)
N3 C17 C18 109.9(3)
N3 C17 H17A 109.7
C18 C17 H17A 109.7
N3 C17 H17B 109.7
C18 C17 H17B 109.7
H17A C17 H17B 108.2
O9 C18 C17 110.6(3)
O9 C18 H18A 109.5
C17 C18 H18A 109.5
O9 C18 H18B 109.5
C17 C18 H18B 109.5
H18A C18 H18B 108.1
C18 O9 Cr3 114.2(2)
C18 O9 Ce3 137.4(2)
Cr3 O9 Ce3 107.66(11)
C20B C19 N3 112.0(7)
C20A C19 N3 112.1(4)
C20A C19 H19A 109.2
N3 C19 H19A 109.2
C20A C19 H19B 109.2
N3 C19 H19B 109.2
H19A C19 H19B 107.9
C20B C19 H19C 109.2
N3 C19 H19C 109.2
C20B C19 H19D 109.2
N3 C19 H19D 109.2
H19C C19 H19D 107.9
O10 C20A C19 108.6(4)
O10 C20A H20A 110.0
C19 C20A H20A 110.0
O10 C20A H20B 110.0
C19 C20A H20B 110.0
H20A C20A H20B 108.4
O10 C20B C19 111.5(10)
O10 C20B H20C 109.3
C19 C20B H20C 109.3
O10 C20B H20D 109.3
C19 C20B H20D 109.3
H20C C20B H20D 108.0
C20B O10 Cr3 111.1(7)
C20A O10 Cr3 110.6(3)
C20B O10 Ce4 139.5(6)
C20A O10 Ce4 131.8(3)
Cr3 O10 Ce4 106.54(11)
C22 C21 N3 117.3(4)
C22 C21 H21A 108.0
N3 C21 H21A 108.0
C22 C21 H21B 108.0
N3 C21 H21B 108.0
H21A C21 H21B 107.2
C21 C22 C23 110.2(5)
C21 C22 H22A 109.6
C23 C22 H22A 109.6
C21 C22 H22B 109.6
C23 C22 H22B 109.6
H22A C22 H22B 108.1
C22 C23 C24 113.6(5)
C22 C23 H23A 108.8
C24 C23 H23A 108.8
C22 C23 H23B 108.8
C24 C23 H23B 108.8
H23A C23 H23B 107.7
C23 C24 H24A 109.5
C23 C24 H24B 109.5
H24A C24 H24B 109.5
C23 C24 H24C 109.5
H24A C24 H24C 109.5
H24B C24 H24C 109.5
C27 N4 C25 112.0(4)
C27 N4 C29 110.6(4)
C25 N4 C29 112.0(4)
C27 N4 Cr4 106.0(2)
C25 N4 Cr4 103.5(3)
C29 N4 Cr4 112.4(3)
C26 C25 N4 111.2(4)
C26 C25 H25A 109.4
N4 C25 H25A 109.4
C26 C25 H25B 109.4
N4 C25 H25B 109.4
H25A C25 H25B 108.0
O11 C26 C25 112.2(4)
O11 C26 H26A 109.2
C25 C26 H26A 109.2
O11 C26 H26B 109.2
C25 C26 H26B 109.2
H26A C26 H26B 107.9
C26 O11 Cr4 115.4(3)
C26 O11 Ce4 136.0(3)
Cr4 O11 Ce4 108.03(11)
C28 C27 N4 112.7(4)
C28 C27 H27A 109.1
N4 C27 H27A 109.1
C28 C27 H27B 109.1
N4 C27 H27B 109.1
H27A C27 H27B 107.8
O12 C28 C27 112.7(5)
O12 C28 H28A 109.0
C27 C28 H28A 109.0
O12 C28 H28B 109.0
C27 C28 H28B 109.0
H28A C28 H28B 107.8
C28 O12 Cr4 110.4(3)
C28 O12 Ce1 132.3(3)
Cr4 O12 Ce1 107.33(12)
N4 C29 C30 115.0(5)
N4 C29 H29A 108.5
C30 C29 H29A 108.5
N4 C29 H29B 108.5
C30 C29 H29B 108.5
H29A C29 H29B 107.5
C31 C30 C29 110.0(6)
C31 C30 H30A 109.7
C29 C30 H30A 109.7
C31 C30 H30B 109.7
C29 C30 H30B 109.7
H30A C30 H30B 108.2
C30 C31 C32 111.7(8)
C30 C31 H31A 109.3
C32 C31 H31A 109.3
C30 C31 H31B 109.3
C32 C31 H31B 109.3
H31A C31 H31B 107.9
C31 C32 H32A 109.5
C31 C32 H32B 109.5
H32A C32 H32B 109.5
C31 C32 H32C 109.5
H32A C32 H32C 109.5
H32B C32 H32C 109.5
C33 O13 Cr1 126.9(2)
C33 O14 Ce1 135.1(3)
O14 C33 O13 124.7(4)
O14 C33 C34 117.8(4)
O13 C33 C34 117.5(3)
C36 C34 C37 111.0(5)
C36 C34 C33 107.8(4)
C37 C34 C33 112.0(4)
C36 C34 C35 108.5(5)
C37 C34 C35 109.5(5)
C33 C34 C35 107.8(4)
C34 C35 H35A 109.5
C34 C35 H35B 109.5
H35A C35 H35B 109.5
C34 C35 H35C 109.5
H35A C35 H35C 109.5
H35B C35 H35C 109.5
C34 C36 H36A 109.5
C34 C36 H36B 109.5
H36A C36 H36B 109.5
C34 C36 H36C 109.5
H36A C36 H36C 109.5
H36B C36 H36C 109.5
C34 C37 H37A 109.5
C34 C37 H37B 109.5
H37A C37 H37B 109.5
C34 C37 H37C 109.5
H37A C37 H37C 109.5
H37B C37 H37C 109.5
C38 O15 Cr1 130.2(2)
C38 O16 Ce2 136.1(2)
O16 C38 O15 125.1(3)
O16 C38 C39 117.5(3)
O15 C38 C39 117.4(3)
C40 C39 C42 110.4(4)
C40 C39 C41 109.3(4)
C42 C39 C41 109.8(5)
C40 C39 C38 111.8(3)
C42 C39 C38 109.5(4)
C41 C39 C38 105.9(4)
C39 C40 H40A 109.5
C39 C40 H40B 109.5
H40A C40 H40B 109.5
C39 C40 H40C 109.5
H40A C40 H40C 109.5
H40B C40 H40C 109.5
C39 C41 H41A 109.5
C39 C41 H41B 109.5
H41A C41 H41B 109.5
C39 C41 H41C 109.5
H41A C41 H41C 109.5
H41B C41 H41C 109.5
C39 C42 H42A 109.5
C39 C42 H42B 109.5
H42A C42 H42B 109.5
C39 C42 H42C 109.5
H42A C42 H42C 109.5
H42B C42 H42C 109.5
C43 O17 Cr2 129.2(2)
C43 O18 Ce2 136.4(2)
O18 C43 O17 125.3(3)
O18 C43 C44 117.7(3)
O17 C43 C44 116.9(3)
C46 C44 C45 110.5(4)
C46 C44 C43 106.7(3)
C45 C44 C43 111.9(3)
C46 C44 C47 109.8(4)
C45 C44 C47 109.0(4)
C43 C44 C47 109.0(3)
C44 C45 H45A 109.5
C44 C45 H45B 109.5
H45A C45 H45B 109.5
C44 C45 H45C 109.5
H45A C45 H45C 109.5
H45B C45 H45C 109.5
C44 C46 H46A 109.5
C44 C46 H46B 109.5
H46A C46 H46B 109.5
C44 C46 H46C 109.5
H46A C46 H46C 109.5
H46B C46 H46C 109.5
C44 C47 H47A 109.5
C44 C47 H47B 109.5
H47A C47 H47B 109.5
C44 C47 H47C 109.5
H47A C47 H47C 109.5
H47B C47 H47C 109.5
C48 O19 Cr2 126.9(2)
C48 O20 Ce3 134.6(2)
O20 C48 O19 125.5(3)
O20 C48 C49 117.5(3)
O19 C48 C49 117.0(3)
C51 C49 C50 109.7(4)
C51 C49 C52 109.8(4)
C50 C49 C52 109.3(4)
C51 C49 C48 111.5(3)
C50 C49 C48 109.8(3)
C52 C49 C48 106.6(3)
C49 C50 H50A 109.5
C49 C50 H50B 109.5
H50A C50 H50B 109.5
C49 C50 H50C 109.5
H50A C50 H50C 109.5
H50B C50 H50C 109.5
C49 C51 H51A 109.5
C49 C51 H51B 109.5
H51A C51 H51B 109.5
C49 C51 H51C 109.5
H51A C51 H51C 109.5
H51B C51 H51C 109.5
C49 C52 H52A 109.5
C49 C52 H52B 109.5
H52A C52 H52B 109.5
C49 C52 H52C 109.5
H52A C52 H52C 109.5
H52B C52 H52C 109.5
C53 O21 Cr3 129.5(2)
C53 O22 Ce3 136.6(2)
O22 C53 O21 125.6(3)
O22 C53 C54 117.7(3)
O21 C53 C54 116.7(3)
C55 C54 C56 110.7(4)
C55 C54 C53 109.1(4)
C56 C54 C53 110.9(3)
C55 C54 C57 111.0(4)
C56 C54 C57 109.7(4)
C53 C54 C57 105.3(4)
C54 C55 H55A 109.5
C54 C55 H55B 109.5
H55A C55 H55B 109.5
C54 C55 H55C 109.5
H55A C55 H55C 109.5
H55B C55 H55C 109.5
C54 C56 H56A 109.5
C54 C56 H56B 109.5
H56A C56 H56B 109.5
C54 C56 H56C 109.5
H56A C56 H56C 109.5
H56B C56 H56C 109.5
C54 C57 H57A 109.5
C54 C57 H57B 109.5
H57A C57 H57B 109.5
C54 C57 H57C 109.5
H57A C57 H57C 109.5
H57B C57 H57C 109.5
C58 O23 Cr3 128.2(2)
C58 O24 Ce4 135.6(3)
O24 C58 O23 126.8(3)
O24 C58 C59A 117.3(4)
O23 C58 C59A 114.7(4)
O24 C58 C59B 116.7(5)
O23 C58 C59B 115.8(4)
C62A C59A C60A 107.4(8)
C62A C59A C61A 104.6(8)
C60A C59A C61A 114.8(8)
C62A C59A C58 110.7(7)
C60A C59A C58 113.2(6)
C61A C59A C58 106.0(7)
C59A C60A H60A 109.5
C59A C60A H60B 109.5
H60A C60A H60B 109.5
C59A C60A H60C 109.5
H60A C60A H60C 109.5
H60B C60A H60C 109.5
C59A C61A H61A 109.5
C59A C61A H61B 109.5
H61A C61A H61B 109.5
C59A C61A H61C 109.5
H61A C61A H61C 109.5
H61B C61A H61C 109.5
C59A C62A H62A 109.5
C59A C62A H62B 109.5
H62A C62A H62B 109.5
C59A C62A H62C 109.5
H62A C62A H62C 109.5
H62B C62A H62C 109.5
C61B C59B C62B 110.4(11)
C61B C59B C60B 106.2(10)
C62B C59B C60B 111.5(10)
C61B C59B C58 111.3(9)
C62B C59B C58 105.5(9)
C60B C59B C58 112.0(7)
C59B C60B H60D 109.5
C59B C60B H60E 109.5
H60D C60B H60E 109.5
C59B C60B H60F 109.5
H60D C60B H60F 109.5
H60E C60B H60F 109.5
C59B C61B H61D 109.5
C59B C61B H61E 109.5
H61D C61B H61E 109.5
C59B C61B H61F 109.5
H61D C61B H61F 109.5
H61E C61B H61F 109.5
C59B C62B H62D 109.5
C59B C62B H62E 109.5
H62D C62B H62E 109.5
C59B C62B H62F 109.5
H62D C62B H62F 109.5
H62E C62B H62F 109.5
C63 O25 Cr4 128.4(2)
C63 O26 Ce4 136.8(3)
O26 C63 O25 125.7(3)
O26 C63 C64 118.6(4)
O25 C63 C64 115.7(3)
C66 C64 C67 115.6(6)
C66 C64 C65 107.2(5)
C67 C64 C65 106.2(6)
C66 C64 C63 110.5(4)
C67 C64 C63 111.0(4)
C65 C64 C63 105.7(4)
C64 C65 H65A 109.5
C64 C65 H65B 109.5
H65A C65 H65B 109.5
C64 C65 H65C 109.5
H65A C65 H65C 109.5
H65B C65 H65C 109.5
C64 C66 H66A 109.5
C64 C66 H66B 109.5
H66A C66 H66B 109.5
C64 C66 H66C 109.5
H66A C66 H66C 109.5
H66B C66 H66C 109.5
C64 C67 H67A 109.5
C64 C67 H67B 109.5
H67A C67 H67B 109.5
C64 C67 H67C 109.5
H67A C67 H67C 109.5
H67B C67 H67C 109.5
C68 O27 Cr4 129.4(2)
C68 O28 Ce1 136.9(2)
O28 C68 O27 125.7(4)
O28 C68 C69 116.9(3)
O27 C68 C69 117.4(3)
C70 C69 C72 114.3(6)
C70 C69 C71 109.9(6)
C72 C69 C71 104.4(7)
C70 C69 C68 111.8(4)
C72 C69 C68 110.4(4)
C71 C69 C68 105.3(5)
C69 C70 H70A 109.5
C69 C70 H70B 109.5
H70A C70 H70B 109.5
C69 C70 H70C 109.5
H70A C70 H70C 109.5
H70B C70 H70C 109.5
C69 C71 H71A 109.5
C69 C71 H71B 109.5
H71A C71 H71B 109.5
C69 C71 H71C 109.5
H71A C71 H71C 109.5
H71B C71 H71C 109.5
C69 C72 H72A 109.5
C69 C72 H72B 109.5
H72A C72 H72B 109.5
C69 C72 H72C 109.5
H72A C72 H72C 109.5
H72B C72 H72C 109.5
C73A O29A Ce2 144.1(6)
C73A O29A Ce1 92.2(5)
Ce2 O29A Ce1 107.1(2)
C73A O30A Ce1 109.1(5)
O29A C73A O30A 112.7(8)
O29A C73A C74 135.8(8)
O30A C73A C74 111.5(6)
C73B O29B Ce1 142.0(6)
C73B O30B Ce2 142.6(6)
O30B C73B O29B 124.3(8)
O30B C73B C74 123.1(8)
O29B C73B C74 112.5(7)
C73B C74 C76 118.6(5)
C73B C74 C75 112.0(5)
C76 C74 C75 112.1(5)
C76 C74 C73A 105.1(5)
C75 C74 C73A 109.3(5)
C73B C74 C77 96.8(7)
C76 C74 C77 107.2(6)
C75 C74 C77 108.5(5)
C73A C74 C77 114.6(7)
C74 C75 H75A 109.5
C74 C75 H75B 109.5
H75A C75 H75B 109.5
C74 C75 H75C 109.5
H75A C75 H75C 109.5
H75B C75 H75C 109.5
C74 C76 H76A 109.5
C74 C76 H76B 109.5
H76A C76 H76B 109.5
C74 C76 H76C 109.5
H76A C76 H76C 109.5
H76B C76 H76C 109.5
C74 C77 H77A 109.5
C74 C77 H77B 109.5
H77A C77 H77B 109.5
C74 C77 H77C 109.5
H77A C77 H77C 109.5
H77B C77 H77C 109.5
C78A O31A Ce3 152.4(4)
C78A O31A Ce2 88.7(4)
Ce3 O31A Ce2 106.82(15)
C78A O32A Ce2 105.8(4)
O31A C78A O32A 117.3(6)
O31A C78A C79A 134.0(6)
O32A C78A C79A 108.5(5)
C80A C79A C78A 110.7(6)
C80A C79A C82 114.9(6)
C78A C79A C82 110.3(5)
C80A C79A C81A 103.5(8)
C78A C79A C81A 108.4(7)
C82 C79A C81A 108.7(7)
C79A C80A H80A 109.5
C79A C80A H80B 109.5
H80A C80A H80B 109.5
C79A C80A H80C 109.5
H80A C80A H80C 109.5
H80B C80A H80C 109.5
C79A C81A H81A 109.5
C79A C81A H81B 109.5
H81A C81A H81B 109.5
C79A C81A H81C 109.5
H81A C81A H81C 109.5
H81B C81A H81C 109.5
C78B O31B Ce2 139.8(9)
C78B O32B Ce3 146.4(9)
O32B C78B O31B 120.1(11)
O32B C78B C79B 108.8(10)
O31B C78B C79B 130.0(11)
C78B C79B C82 118.3(10)
C78B C79B C80B 105.8(12)
C82 C79B C80B 116.7(12)
C78B C79B C81B 99.0(12)
C82 C79B C81B 99.7(11)
C80B C79B C81B 116.4(14)
C79B C80B H80D 109.5
C79B C80B H80E 109.5
H80D C80B H80E 109.5
C79B C80B H80F 109.5
H80D C80B H80F 109.5
H80E C80B H80F 109.5
C79B C81B H81D 109.5
C79B C81B H81E 109.5
H81D C81B H81E 109.5
C79B C81B H81F 109.5
H81D C81B H81F 109.5
H81E C81B H81F 109.5
C79A C82 H82A 109.5
C79A C82 H82B 109.5
H82A C82 H82B 109.5
C79A C82 H82C 109.5
H82A C82 H82C 109.5
H82B C82 H82C 109.5
C79B C82 H82D 108.5
C79B C82 H82E 109.4
H82D C82 H82E 109.5
C79B C82 H82F 110.6
H82D C82 H82F 109.5
H82E C82 H82F 109.5
N5 O33 Ce3 114.4(2)
N5 O33 Ce4 103.9(2)
Ce3 O33 Ce4 121.15(11)
O34 N5 O35 128.3(4)
O34 N5 O33 116.9(4)
O35 N5 O33 114.8(4)
N5 O35 Ce4 92.7(2)
N6 O36 Ce1 109.8(2)
N6 O36 Ce4 109.4(2)
Ce1 O36 Ce4 120.52(10)
O37 N6 O38 125.2(4)
O37 N6 O36 117.8(3)
O38 N6 O36 117.0(4)
N91 C91 C92 178.1(8)
C91 C92 H92A 109.5
C91 C92 H92B 109.5
H92A C92 H92B 109.5
C91 C92 H92C 109.5
H92A C92 H92C 109.5
H92B C92 H92C 109.5
Cl2 C95 Cl1 116.4(6)
Cl2 C95 H95A 108.2
Cl1 C95 H95A 108.2
Cl2 C95 H95B 108.2
Cl1 C95 H95B 108.2
H95A C95 H95B 107.3

loop_
_geom_bond_atom_site_label_1
_geom_bond_atom_site_label_2
_geom_bond_distance
Ce1 O5 2.416(2)
Ce1 O29B 2.421(8)
Ce1 O12 2.425(2)
Ce1 O28 2.446(3)
Ce1 O14 2.491(3)
Ce1 O1 2.516(2)
Ce1 O30A 2.546(6)
Ce1 O4B 2.587(10)
Ce1 O36 2.597(3)
Ce1 N21A 2.776(12)
Ce1 O29A 2.888(7)
Ce2 O31B 2.384(11)
Ce2 O30B 2.412(7)
Ce2 O7 2.455(2)
Ce2 O6 2.457(2)
Ce2 O18 2.461(2)
Ce2 O16 2.469(2)
Ce2 O1 2.555(2)
Ce2 O2 2.571(2)
Ce2 O32A 2.581(4)
Ce2 O29A 2.630(6)
Ce2 O31A 2.944(5)
Ce3 O32B 2.310(10)
Ce3 O9 2.397(2)
Ce3 O8 2.420(2)
Ce3 O22 2.434(3)
Ce3 O20 2.484(2)
Ce3 O2 2.522(2)
Ce3 O31A 2.527(4)
Ce3 O33 2.567(3)
Ce3 O3A 2.606(11)
Ce3 N11B 2.783(19)
Ce4 O11 2.383(3)
Ce4 O10 2.399(2)
Ce4 O26 2.471(3)
Ce4 O24 2.482(2)
Ce4 O4B 2.575(11)
Ce4 O3A 2.587(11)
Ce4 O36 2.604(3)
Ce4 O33 2.608(3)
Ce4 N11B 2.730(19)
Ce4 N21A 2.751(12)
Ce4 O35 2.864(3)
Cr1 O6 1.933(3)
Cr1 O5 1.937(3)
Cr1 O1 1.966(2)
Cr1 O15 1.999(2)
Cr1 O13 1.999(3)
Cr1 N1 2.107(3)
Cr2 O7 1.935(2)
Cr2 O8 1.945(2)
Cr2 O2 1.970(2)
Cr2 O17 1.989(2)
Cr2 O19 1.999(2)
Cr2 N2 2.109(3)
Cr3 O9 1.937(2)
Cr3 O10 1.943(2)
Cr3 O3A 1.98(2)
Cr3 O23 1.984(2)
Cr3 O21 1.986(3)
Cr3 N11B 2.05(4)
Cr4 O12 1.940(3)
Cr4 O11 1.944(3)
Cr4 O25 1.989(3)
Cr4 N21A 1.99(2)
Cr4 O27 2.001(3)
Cr4 O4B 2.02(2)
O1 H1 1.0000
O2 H2 1.0000
O3A H3A 1.0000
N11B N12B 1.196(13)
N12B N13B 1.175(9)
N21A N22A 1.200(12)
N22A N23A 1.147(7)
O4B H4B 1.0000
N1 C3A 1.436(8)
N1 C5 1.475(5)
N1 C1B 1.515(13)
N1 C1A 1.529(7)
N1 C3B 1.615(13)
C1A C2 1.464(7)
C1A H1A1 0.9900
C1A H1A2 0.9900
C1B C2 1.516(13)
C1B H1B1 0.9900
C1B H1B2 0.9900
C2 O5 1.410(5)
C2 H2A 0.9900
C2 H2B 0.9900
C2 H2C 0.9900
C2 H2D 0.9900
C3A C4 1.492(8)
C3A H3A1 0.9900
C3A H3A2 0.9900
C3B C4 1.308(14)
C3B H3B1 0.9900
C3B H3B2 0.9900
C4 O6 1.399(5)
C4 H4C 0.9900
C4 H4D 0.9900
C4 H4E 0.9900
C4 H4F 0.9900
C5 C6 1.500(6)
C5 H5A 0.9900
C5 H5B 0.9900
C6 C7 1.489(7)
C6 H6A 0.9900
C6 H6B 0.9900
C7 C8 1.483(7)
C7 H7A 0.9900
C7 H7B 0.9900
C8 H8A 0.9800
C8 H8B 0.9800
C8 H8C 0.9800
N2 C11 1.485(4)
N2 C9 1.493(5)
N2 C13 1.497(5)
C9 C10 1.500(5)
C9 H9A 0.9900
C9 H9B 0.9900
C10 O7 1.417(4)
C10 H10A 0.9900
C10 H10B 0.9900
C11 C12 1.530(5)
C11 H11A 0.9900
C11 H11B 0.9900
C12 O8 1.408(4)
C12 H12A 0.9900
C12 H12B 0.9900
C13 C14 1.522(5)
C13 H13A 0.9900
C13 H13B 0.9900
C14 C15 1.521(6)
C14 H14A 0.9900
C14 H14B 0.9900
C15 C16 1.513(6)
C15 H15A 0.9900
C15 H15B 0.9900
C16 H16A 0.9800
C16 H16B 0.9800
C16 H16C 0.9800
N3 C17 1.491(5)
N3 C19 1.506(6)
N3 C21 1.507(5)
C17 C18 1.517(6)
C17 H17A 0.9900
C17 H17B 0.9900
C18 O9 1.409(5)
C18 H18A 0.9900
C18 H18B 0.9900
C19 C20B 1.457(14)
C19 C20A 1.500(7)
C19 H19A 0.9900
C19 H19B 0.9900
C19 H19C 0.9900
C19 H19D 0.9900
C20A O10 1.430(5)
C20A H20A 0.9900
C20A H20B 0.9900
C20B O10 1.422(13)
C20B H20C 0.9900
C20B H20D 0.9900
C21 C22 1.504(7)
C21 H21A 0.9900
C21 H21B 0.9900
C22 C23 1.524(7)
C22 H22A 0.9900
C22 H22B 0.9900
C23 C24 1.543(8)
C23 H23A 0.9900
C23 H23B 0.9900
C24 H24A 0.9800
C24 H24B 0.9800
C24 H24C 0.9800
N4 C27 1.477(6)
N4 C25 1.484(6)
N4 C29 1.499(6)
C25 C26 1.474(7)
C25 H25A 0.9900
C25 H25B 0.9900
C26 O11 1.391(5)
C26 H26A 0.9900
C26 H26B 0.9900
C27 C28 1.454(7)
C27 H27A 0.9900
C27 H27B 0.9900
C28 O12 1.403(6)
C28 H28A 0.9900
C28 H28B 0.9900
C29 C30 1.528(7)
C29 H29A 0.9900
C29 H29B 0.9900
C30 C31 1.522(9)
C30 H30A 0.9900
C30 H30B 0.9900
C31 C32 1.522(10)
C31 H31A 0.9900
C31 H31B 0.9900
C32 H32A 0.9800
C32 H32B 0.9800
C32 H32C 0.9800
O13 C33 1.276(5)
O14 C33 1.249(5)
C33 C34 1.537(6)
C34 C36 1.518(7)
C34 C37 1.523(7)
C34 C35 1.541(7)
C35 H35A 0.9800
C35 H35B 0.9800
C35 H35C 0.9800
C36 H36A 0.9800
C36 H36B 0.9800
C36 H36C 0.9800
C37 H37A 0.9800
C37 H37B 0.9800
C37 H37C 0.9800
O15 C38 1.269(4)
O16 C38 1.240(4)
C38 C39 1.540(5)
C39 C40 1.506(6)
C39 C42 1.520(6)
C39 C41 1.539(7)
C40 H40A 0.9800
C40 H40B 0.9800
C40 H40C 0.9800
C41 H41A 0.9800
C41 H41B 0.9800
C41 H41C 0.9800
C42 H42A 0.9800
C42 H42B 0.9800
C42 H42C 0.9800
O17 C43 1.276(4)
O18 C43 1.243(4)
C43 C44 1.539(5)
C44 C46 1.512(6)
C44 C45 1.526(6)
C44 C47 1.545(6)
C45 H45A 0.9800
C45 H45B 0.9800
C45 H45C 0.9800
C46 H46A 0.9800
C46 H46B 0.9800
C46 H46C 0.9800
C47 H47A 0.9800
C47 H47B 0.9800
C47 H47C 0.9800
O19 C48 1.270(4)
O20 C48 1.249(4)
C48 C49 1.539(5)
C49 C51 1.518(5)
C49 C50 1.519(6)
C49 C52 1.527(6)
C50 H50A 0.9800
C50 H50B 0.9800
C50 H50C 0.9800
C51 H51A 0.9800
C51 H51B 0.9800
C51 H51C 0.9800
C52 H52A 0.9800
C52 H52B 0.9800
C52 H52C 0.9800
O21 C53 1.273(4)
O22 C53 1.244(4)
C53 C54 1.534(5)
C54 C55 1.499(7)
C54 C56 1.524(6)
C54 C57 1.549(8)
C55 H55A 0.9800
C55 H55B 0.9800
C55 H55C 0.9800
C56 H56A 0.9800
C56 H56B 0.9800
C56 H56C 0.9800
C57 H57A 0.9800
C57 H57B 0.9800
C57 H57C 0.9800
O23 C58 1.251(5)
O24 C58 1.250(5)
C58 C59A 1.552(8)
C58 C59B 1.571(9)
C59A C62A 1.493(11)
C59A C60A 1.499(10)
C59A C61A 1.516(11)
C60A H60A 0.9800
C60A H60B 0.9800
C60A H60C 0.9800
C61A H61A 0.9800
C61A H61B 0.9800
C61A H61C 0.9800
C62A H62A 0.9800
C62A H62B 0.9800
C62A H62C 0.9800
C59B C61B 1.451(12)
C59B C62B 1.492(12)
C59B C60B 1.509(11)
C60B H60D 0.9800
C60B H60E 0.9800
C60B H60F 0.9800
C61B H61D 0.9800
C61B H61E 0.9800
C61B H61F 0.9800
C62B H62D 0.9800
C62B H62E 0.9800
C62B H62F 0.9800
O25 C63 1.275(5)
O26 C63 1.248(5)
C63 C64 1.543(5)
C64 C66 1.495(7)
C64 C67 1.496(8)
C64 C65 1.520(9)
C65 H65A 0.9800
C65 H65B 0.9800
C65 H65C 0.9800
C66 H66A 0.9800
C66 H66B 0.9800
C66 H66C 0.9800
C67 H67A 0.9800
C67 H67B 0.9800
C67 H67C 0.9800
O27 C68 1.263(5)
O28 C68 1.250(5)
C68 C69 1.541(6)
C69 C70 1.489(7)
C69 C72 1.493(8)
C69 C71 1.535(10)
C70 H70A 0.9800
C70 H70B 0.9800
C70 H70C 0.9800
C71 H71A 0.9800
C71 H71B 0.9800
C71 H71C 0.9800
C72 H72A 0.9800
C72 H72B 0.9800
C72 H72C 0.9800
O29A C73A 1.217(8)
O30A C73A 1.241(10)
C73A C74 1.534(8)
O29B C73B 1.265(9)
O30B C73B 1.145(9)
C73B C74 1.468(8)
C74 C76 1.506(7)
C74 C75 1.518(7)
C74 C77 1.541(9)
C75 H75A 0.9800
C75 H75B 0.9800
C75 H75C 0.9800
C76 H76A 0.9800
C76 H76B 0.9800
C76 H76C 0.9800
C77 H77A 0.9800
C77 H77B 0.9800
C77 H77C 0.9800
O31A C78A 1.235(7)
O32A C78A 1.264(7)
C78A C79A 1.491(8)
C79A C80A 1.468(9)
C79A C82 1.539(7)
C79A C81A 1.556(12)
C80A H80A 0.9800
C80A H80B 0.9800
C80A H80C 0.9800
C81A H81A 0.9800
C81A H81B 0.9800
C81A H81C 0.9800
O31B C78B 1.273(12)
O32B C78B 1.188(11)
C78B C79B 1.439(13)
C79B C82 1.496(11)
C79B C80B 1.497(13)
C79B C81B 1.524(14)
C80B H80D 0.9800
C80B H80E 0.9800
C80B H80F 0.9800
C81B H81D 0.9800
C81B H81E 0.9800
C81B H81F 0.9800
C82 H82A 0.9800
C82 H82B 0.9800
C82 H82C 0.9800
C82 H82D 0.9799
C82 H82E 0.9801
C82 H82F 0.9799
O33 N5 1.289(5)
N5 O34 1.223(5)
N5 O35 1.244(5)
O36 N6 1.276(4)
N6 O37 1.226(5)
N6 O38 1.232(5)
N91 C91 1.045(7)
C91 C92 1.494(9)
C92 H92A 0.9800
C92 H92B 0.9800
C92 H92C 0.9800
Cl1 C95 1.709(8)
C95 Cl2 1.681(8)
C95 H95A 0.9900
C95 H95B 0.9900

loop_
_platon_squeeze_void_nr
_platon_squeeze_void_average_x
_platon_squeeze_void_average_y
_platon_squeeze_void_average_z
_platon_squeeze_void_volume
_platon_squeeze_void_count_electrons
_platon_squeeze_void_content
1 -0.014 0.000 0.000 1405 411 ' '
